data_7719466
loop_
_publ_author_name
'Naina, Vanitha R.'
'Shubham, ?'
'R&#xf6;nicke, Franziska'
'Wagenknecht, Hans-Achim'
'Roesky, Peter W.'

_publ_section_title
;
 Phosphinoamine coinage metal complexes with a coumarin fluorophore:
 synthesis, characterization, and <i>in vitro</i> (photo)cytotoxicity.
;
_journal_issue 39
_journal_name_full 'Dalton transactions (Cambridge, England : 2003)'
_journal_page_first 14701
_journal_page_last 14709
_journal_paper_doi 10.1039/d5dt01532d
_journal_volume 54
_journal_year 2025
_chemical_formula_moiety 'C120 H136 Cl4 Cu4 N4 O8 P4, 10(C H2 Cl2), 0.5[CH2Cl2]'
_chemical_formula_sum 'C130.25 H156.5 Cl24.5 Cu4 N4 O8 P4'
_chemical_formula_weight 3152.81
_space_group_crystal_system triclinic
_space_group_IT_number 2
_space_group_name_Hall '-P 1'
_space_group_name_H-M_alt 'P -1'
_atom_sites_solution_hydrogens mixed
_atom_sites_solution_primary dual
_audit_creation_date 2025-06-25
_audit_creation_method
;
Olex2 1.5
(compiled 2024.02.16 svn.r378c4104 for OlexSys, GUI svn.r6928)
;
_audit_update_record
;
2025-06-25 deposited with the CCDC.	2025-09-09 downloaded from the CCDC.
;
_cell_angle_alpha 86.002(2)
_cell_angle_beta 78.359(2)
_cell_angle_gamma 89.766(2)
_cell_formula_units_Z 2
_cell_length_a 15.5734(4)
_cell_length_b 15.6178(4)
_cell_length_c 31.5485(8)
_cell_measurement_reflns_used 105604
_cell_measurement_temperature 110
_cell_measurement_theta_max 29.47
_cell_measurement_theta_min 1.31
_cell_volume 7496.8(3)
_computing_cell_refinement 'X-Area Recipe 2.0.2 (STOE, 2024)'
_computing_data_collection 'X-Area Pilatus3_SV 1.31.194.0 (STOE, 2023)'
_computing_data_reduction
;
X-Area Integrate 2.5.18.0 (STOE, 2024)
X-Area LANA 2.8.4 (STOE, 2024)
;
_computing_molecular_graphics 'Olex2 1.5 (Dolomanov et al., 2009)'
_computing_publication_material 'Olex2 1.5 (Dolomanov et al., 2009)'
_computing_structure_refinement 'SHELXL 2019/3 (Sheldrick, 2015)'
_computing_structure_solution 'SHELXT  (Sheldrick, 2015)'
_diffrn_ambient_temperature 110
_diffrn_detector_area_resol_mean 5.81
_diffrn_measured_fraction_theta_full 0.993
_diffrn_measured_fraction_theta_max 0.867
_diffrn_measurement_device_type 'STOE STADIVARI'
_diffrn_measurement_method 'rotation method, \w scans'
_diffrn_radiation_type 'Mo K\a'
_diffrn_radiation_wavelength 0.71073
_diffrn_reflns_av_R_equivalents 0.0202
_diffrn_reflns_av_unetI/netI 0.0277
_diffrn_reflns_Laue_measured_fraction_full 0.993
_diffrn_reflns_Laue_measured_fraction_max 0.867
_diffrn_reflns_limit_h_max 21
_diffrn_reflns_limit_h_min -21
_diffrn_reflns_limit_k_max 20
_diffrn_reflns_limit_k_min -20
_diffrn_reflns_limit_l_max 41
_diffrn_reflns_limit_l_min -39
_diffrn_reflns_number 90011
_diffrn_reflns_point_group_measured_fraction_full 0.993
_diffrn_reflns_point_group_measured_fraction_max 0.867
_diffrn_reflns_theta_full 25.242
_diffrn_reflns_theta_max 29.501
_diffrn_reflns_theta_min 1.365
_diffrn_source 'Mo Genix 3D HF'
_exptl_absorpt_coefficient_mu 1.091
_exptl_absorpt_correction_T_max 0.7715
_exptl_absorpt_correction_T_min 0.6037
_exptl_absorpt_correction_type multi-scan
_exptl_absorpt_process_details
;
STOE LANA, absorption correction by scaling of reflection intensities.
J. Koziskova, F. Hahn, J. Richter, J. Kozisek, "Comparison of different
absorption corrections on the model structure of tetrakis(\m~2~-acetato)-
diaqua-di-copper(II)", Acta Chimica Slovaca, vol. 9, no. 2, 2016, pp. 136 - 140.
;
_exptl_crystal_colour colorless
_exptl_crystal_density_diffrn 1.396
_exptl_crystal_density_method 'not measured'
_exptl_crystal_description fragment
_exptl_crystal_F_000 3244
_exptl_crystal_size_max 0.463
_exptl_crystal_size_mid 0.364
_exptl_crystal_size_min 0.238
_refine_diff_density_max 0.693
_refine_diff_density_min -0.669
_refine_diff_density_rms 0.065
_refine_ls_extinction_method none
_refine_ls_goodness_of_fit_ref 1.014
_refine_ls_hydrogen_treatment mixed
_refine_ls_matrix_type full
_refine_ls_number_parameters 1693
_refine_ls_number_reflns 36244
_refine_ls_number_restraints 15
_refine_ls_restrained_S_all 1.041
_refine_ls_R_factor_all 0.0516
_refine_ls_R_factor_gt 0.0381
_refine_ls_shift/su_max 0.002
_refine_ls_shift/su_mean 0.000
_refine_ls_structure_factor_coef Fsqd
_refine_ls_weighting_details 'w=1/[\s^2^(Fo^2^)+(0.0399P)^2^+8.0379P] where P=(Fo^2^+2Fc^2^)/3'
_refine_ls_weighting_scheme calc
_refine_ls_wR_factor_gt 0.0891
_refine_ls_wR_factor_ref 0.0957
_reflns_Friedel_coverage 0.000
_reflns_number_gt 29474
_reflns_number_total 36244
_reflns_threshold_expression 'I > 2\s(I)'
_cod_data_source_file d5dt01532d2.cif
_cod_data_source_block nv248-3
_cod_depositor_comments 'Adding full bibliography for 7719466--7719467.cif.'
_cod_original_formula_sum 'C130.25 H156.50 Cl24.50 Cu4 N4 O8 P4'
_cod_database_code 7719466
_shelx_shelxl_version_number 2019/2
_audit_contact_author
;
      Prof. Dr. Peter W. Roesky
      Karlsruher Institut fuer Technologie (KIT), CS
      Institut fuer Anorganische Chemie (AOC)
      Lehrstuhl fuer Anorganische Funktionsmaterialien
      Engesserstr. 15, Geb. 30.45
      76131 Karlsruhe 
      Bundesrepublik Deutschland
;
_audit_contact_letter
;
;
_shelx_space_group_comment
;
The symmetry employed for this shelxl refinement is uniquely defined
by the following loop, which should always be used as a source of
symmetry information in preference to the above space-group names.
They are only intended as comments.
;
_shelx_estimated_absorpt_t_max 0.781
_shelx_estimated_absorpt_t_min 0.632
_olex2_refinement_description
;
1. Fixed Uiso
 At 1.2 times of:
  All C(H) groups, All C(H,H) groups, All C(H,H,H,H) groups, All N(H) groups
 At 1.5 times of:
  All C(H,H,H) groups
2. Restrained distances
 Cl24-C130 \\sim Cl8-C130
 with sigma of 0.02
 Cl25-C131 \\sim Cl1D-C131 \\sim Cl26-C131 \\sim Cl1E-C131
 with sigma of 0.02
 Cl23-C130 \\sim Cl1A-C130
 with sigma of 0.02
 Cl1F-C128 \\sim Cl19-C128 \\sim Cl7-C128 \\sim Cl20-C128
 with sigma of 0.02
 Cl9-C123 \\sim Cl10-C123
 with sigma of 0.02
3. Uiso/Uaniso restraints and constraints
Cl1E \\sim Cl1D: within 2A with sigma of 0.01 and sigma for terminal atoms of
0.02 within 2A
4. Others
 Sof(H13C)=Sof(H13D)=Sof(Cl8)=Sof(Cl1A)=1-FVAR(1)
 Sof(Cl24)=Sof(Cl23)=Sof(H13A)=Sof(H13B)=FVAR(1)
 Fixed Sof: Cl20(0.75) Cl25(0.75) Cl26(0.75) Cl19(0.75) Cl1D(0.25) Cl1E(0.25)
 Cl7(0.25) Cl1F(0.25) Cl27(0.25) Cl28(0.25) C122(0.25) H12T(0.25) H12U(0.25)
5.a Secondary CH2 refined with riding coordinates:
 C124(H12H,H12I), C123(H12N,H12O), C125(H12F,H12G), C127(H12J,H12K), C130(H13A,
 H13B), C130(H13C,H13D), C126(H12L,H12M), C129(H12R,H12S), C121(H12P,H12Q),
 C122(H12T,H12U)
5.b Aromatic/amide H refined with riding coordinates:
 N3(H3), N1(H1), N4(H4), N2(H2), C96(H96), C32(H32), C2(H2A), C16(H16),
 C66(H66), C62(H62), C86(H86), C106(H106), C112(H112), C5(H5), C15(H15),
 C26(H26), C22(H22), C36(H36), C6(H6), C93(H93), C102(H102), C105(H105),
 C42(H42), C82(H82), C92(H92), C68(H68), C98(H98), C63(H63), C12(H12), C52(H52),
  C46(H46), C76(H76), C115(H115), C116(H116), C35(H35), C83(H83), C8(H8),
 C75(H75), C23(H23), C13(H13), C45(H45), C53(H53), C113(H113), C103(H103),
 C56(H56), C38(H38), C72(H72), C55(H55), C25(H25), C73(H73), C43(H43), C85(H85)
5.c Idealised Me refined as rotating group:
 C100(H10A,H10B,H10C), C40(H40A,H40B,H40C), C10(H10D,H10E,H10F), C78(H78A,H78B,
 H78C), C28(H28A,H28B,H28C), C70(H70A,H70B,H70C), C59(H59A,H59B,H59C), C58(H58A,
 H58B,H58C), C120(H12A,H12B,H12C), C119(H11A,H11B,H11C), C118(H11D,H11E,H11F),
 C88(H88A,H88B,H88C), C60(H60A,H60B,H60C), C30(H30A,H30B,H30C), C29(H29A,H29B,
 H29C), C80(H80A,H80B,H80C), C79(H79A,H79B,H79C), C50(H50A,H50B,H50C), C90(H90A,
 H90B,H90C), C89(H89A,H89B,H89C), C18(H18A,H18B,H18C), C20(H20A,H20B,H20C),
 C48(H48A,H48B,H48C), C49(H49A,H49B,H49C), C19(H19A,H19B,H19C), C108(H10G,H10H,
 H10I), C110(H11G,H11H,H11I), C109(H10J,H10K,H10L)
;
_olex2_submission_special_instructions 'No special instructions were received'

loop_
_space_group_symop_operation_xyz
'x, y, z'
'-x, -y, -z'

loop_
_atom_site_label
_atom_site_type_symbol
_atom_site_fract_x
_atom_site_fract_y
_atom_site_fract_z
_atom_site_U_iso_or_equiv
_atom_site_adp_type
_atom_site_occupancy
_atom_site_site_symmetry_order
_atom_site_calc_flag
_atom_site_refinement_flags_posn
_atom_site_refinement_flags_adp
_atom_site_refinement_flags_occupancy
_atom_site_disorder_assembly
_atom_site_disorder_group
Cu3 Cu 0.63703(2) 0.43471(2) 0.20900(2) 0.01990(5) Uani 1 1 d . . . . .
Cu1 Cu 0.48519(2) 0.48526(2) 0.28826(2) 0.01950(5) Uani 1 1 d . . . . .
Cu4 Cu 0.45492(2) 0.36708(2) 0.21295(2) 0.02034(6) Uani 1 1 d . . . . .
Cu2 Cu 0.55288(2) 0.30469(2) 0.28987(2) 0.02123(6) Uani 1 1 d . . . . .
Cl2 Cl 0.40019(3) 0.36402(3) 0.28822(2) 0.01755(9) Uani 1 1 d . . . . .
Cl3 Cl 0.51785(3) 0.52390(3) 0.21358(2) 0.01656(9) Uani 1 1 d . . . . .
Cl1 Cl 0.64132(3) 0.42339(3) 0.28484(2) 0.01695(9) Uani 1 1 d . . . . .
Cl4 Cl 0.57728(3) 0.28381(3) 0.21334(2) 0.01825(9) Uani 1 1 d . . . . .
P1 P 0.46233(3) 0.57891(3) 0.33646(2) 0.01530(9) Uani 1 1 d . . . . .
P3 P 0.76207(3) 0.44828(3) 0.16441(2) 0.01695(10) Uani 1 1 d . . . . .
P4 P 0.37330(3) 0.37322(3) 0.16497(2) 0.01613(10) Uani 1 1 d . . . . .
P2 P 0.54109(3) 0.19105(3) 0.33406(2) 0.01822(10) Uani 1 1 d . . . . .
Cl13 Cl 0.81027(4) 0.62201(5) 0.34675(2) 0.03954(14) Uani 1 1 d . . . . .
Cl12 Cl 0.33863(5) 0.73163(4) 0.15408(2) 0.04162(15) Uani 1 1 d . . . . .
Cl17 Cl 0.79213(5) 0.09905(4) 0.15290(2) 0.04277(15) Uani 1 1 d . . . . .
Cl18 Cl 0.62573(5) 0.01429(5) 0.15079(2) 0.04550(16) Uani 1 1 d . . . . .
Cl15 Cl 0.18043(4) 0.17389(5) 0.34696(2) 0.04505(16) Uani 1 1 d . . . . .
Cl16 Cl 0.09249(5) 0.34021(5) 0.34742(2) 0.04544(16) Uani 1 1 d . . . . .
Cl14 Cl 0.88166(5) 0.44889(5) 0.34977(3) 0.04824(17) Uani 1 1 d . . . . .
Cl11 Cl 0.51225(5) 0.80244(5) 0.15358(3) 0.05142(18) Uani 1 1 d . . . . .
Cl9 Cl 0.11329(5) 0.57981(6) 0.10963(3) 0.0553(2) Uani 1 1 d D . . . .
Cl10 Cl 0.11768(5) 0.74898(6) 0.14290(3) 0.0605(2) Uani 1 1 d D . . . .
Cl6 Cl 0.54154(6) 0.07975(7) 0.53135(3) 0.0663(2) Uani 1 1 d . . . . .
Cl20 Cl 1.07743(7) 0.32105(9) 0.13506(4) 0.0539(3) Uani 0.75 1 d D . P A 1
Cl25 Cl 0.82163(10) 0.84323(10) 0.35514(6) 0.0618(4) Uani 0.75 1 d D . P B 1
Cl26 Cl 0.63394(10) 0.85607(8) 0.38707(4) 0.0582(3) Uani 0.75 1 d D . P B 1
Cl5 Cl 0.51499(9) 0.24617(7) 0.48911(5) 0.0928(4) Uani 1 1 d . . . . .
Cl19 Cl 1.04958(14) 0.13947(15) 0.12487(7) 0.0794(6) Uani 0.75 1 d D . P A 1
O8 O 0.30666(8) 0.64283(9) 0.25497(5) 0.0185(3) Uani 1 1 d . . . . .
Cl24 Cl 0.1905(4) -0.0779(4) 0.37396(16) 0.107(2) Uani 0.498(10) 1 d D . P C 1
O6 O 0.76029(9) 0.15311(9) 0.25314(5) 0.0198(3) Uani 1 1 d . . . . .
O2 O 0.78039(8) 0.62604(8) 0.24504(5) 0.0187(3) Uani 1 1 d . . . . .
Cl23 Cl 0.3771(5) -0.11468(13) 0.3708(2) 0.0767(17) Uani 0.498(10) 1 d D . P C 1
O4 O 0.29078(9) 0.17530(9) 0.24746(5) 0.0204(3) Uani 1 1 d . . . . .
O5 O 0.71509(9) 0.02299(9) 0.27895(5) 0.0254(3) Uani 1 1 d . . . . .
O7 O 0.33358(9) 0.76279(9) 0.28309(5) 0.0236(3) Uani 1 1 d . . . . .
O1 O 0.91656(9) 0.59421(9) 0.21639(5) 0.0226(3) Uani 1 1 d . . . . .
O3 O 0.17435(10) 0.21729(10) 0.22208(5) 0.0266(3) Uani 1 1 d . . . . .
N3 N 0.84951(10) 0.43337(10) 0.18897(6) 0.0196(3) Uani 1 1 d . . . . .
H3 H 0.890915 0.473106 0.184055 0.024 Uiso 1 1 calc R U . . .
N1 N 0.48706(10) 0.68225(10) 0.31670(6) 0.0193(3) Uani 1 1 d . . . . .
H1 H 0.448580 0.722242 0.325014 0.023 Uiso 1 1 calc R U . . .
N4 N 0.26462(10) 0.38968(11) 0.18431(6) 0.0198(3) Uani 1 1 d . . . . .
H4 H 0.226497 0.355312 0.176779 0.024 Uiso 1 1 calc R U . . .
N2 N 0.53726(11) 0.09709(11) 0.31011(6) 0.0209(3) Uani 1 1 d . . . . .
H2 H 0.575369 0.057108 0.314126 0.025 Uiso 1 1 calc R U . . .
C95 C 0.24907(12) 0.58269(12) 0.24607(6) 0.0175(4) Uani 1 1 d . . . . .
C96 C 0.28668(12) 0.51844(12) 0.22050(7) 0.0179(4) Uani 1 1 d . . . . .
H96 H 0.348122 0.518181 0.209461 0.021 Uiso 1 1 calc R U . . .
C21 C 0.35025(12) 0.59303(12) 0.36456(6) 0.0168(4) Uani 1 1 d . . . . .
C61 C 0.85887(12) 0.36195(12) 0.21629(7) 0.0182(4) Uani 1 1 d . . . . .
C91 C 0.23276(12) 0.45406(12) 0.21121(6) 0.0181(4) Uani 1 1 d . . . . .
C51 C 0.63068(13) 0.17159(13) 0.36224(7) 0.0210(4) Uani 1 1 d . . . . .
C97 C 0.27769(13) 0.71320(13) 0.27739(7) 0.0194(4) Uani 1 1 d . . . . .
C32 C 0.41112(12) 0.13739(12) 0.27837(7) 0.0189(4) Uani 1 1 d . . . . .
H32 H 0.407017 0.191455 0.290659 0.023 Uiso 1 1 calc R U . . .
C2 C 0.63654(12) 0.65239(12) 0.28022(7) 0.0181(4) Uani 1 1 d . . . . .
H2A H 0.633671 0.595607 0.293381 0.022 Uiso 1 1 calc R U . . .
C16 C 0.54981(13) 0.47728(13) 0.38821(7) 0.0202(4) Uani 1 1 d . . . . .
H16 H 0.532382 0.432269 0.372910 0.024 Uiso 1 1 calc R U . . .
C4 C 0.72179(13) 0.76727(12) 0.23395(7) 0.0202(4) Uani 1 1 d . . . . .
C66 C 0.80342(12) 0.29003(12) 0.22144(7) 0.0184(4) Uani 1 1 d . . . . .
H66 H 0.755432 0.289268 0.207053 0.022 Uiso 1 1 calc R U . . .
C65 C 0.81983(12) 0.22041(12) 0.24779(7) 0.0180(4) Uani 1 1 d . . . . .
C62 C 0.92797(13) 0.36132(13) 0.23889(7) 0.0221(4) Uani 1 1 d . . . . .
H62 H 0.963415 0.411292 0.237193 0.027 Uiso 1 1 calc R U . . .
C1 C 0.56431(12) 0.70670(12) 0.28831(7) 0.0187(4) Uani 1 1 d . . . . .
C3 C 0.71225(12) 0.68330(12) 0.25259(7) 0.0174(4) Uani 1 1 d . . . . .
C101 C 0.40329(13) 0.45910(12) 0.12279(6) 0.0182(4) Uani 1 1 d . . . . .
C11 C 0.52604(12) 0.56136(12) 0.37852(6) 0.0171(4) Uani 1 1 d . . . . .
C81 C 0.78292(12) 0.37266(12) 0.12230(6) 0.0183(4) Uani 1 1 d . . . . .
C41 C 0.44273(13) 0.18318(13) 0.37648(7) 0.0194(4) Uani 1 1 d . . . . .
C33 C 0.35162(12) 0.11405(12) 0.25403(6) 0.0179(4) Uani 1 1 d . . . . .
C31 C 0.47734(13) 0.08024(12) 0.28462(7) 0.0192(4) Uani 1 1 d . . . . .
C86 C 0.71207(14) 0.33695(14) 0.10887(7) 0.0257(4) Uani 1 1 d . . . . .
H86 H 0.654276 0.354269 0.120960 0.031 Uiso 1 1 calc R U . . .
C64 C 0.89161(13) 0.21574(13) 0.26807(7) 0.0203(4) Uani 1 1 d . . . . .
C106 C 0.49073(13) 0.48513(13) 0.11228(7) 0.0200(4) Uani 1 1 d . . . . .
H106 H 0.532046 0.457300 0.126824 0.024 Uiso 1 1 calc R U . . .
C111 C 0.36683(12) 0.27670(12) 0.13683(6) 0.0180(4) Uani 1 1 d . . . . .
C112 C 0.42214(14) 0.20907(13) 0.14357(7) 0.0248(4) Uani 1 1 d . . . . .
H112 H 0.461325 0.214074 0.162786 0.030 Uiso 1 1 calc R U . . .
C5 C 0.64688(14) 0.81933(13) 0.24166(8) 0.0260(5) Uani 1 1 d . . . . .
H5 H 0.649644 0.876103 0.228487 0.031 Uiso 1 1 calc R U . . .
C15 C 0.59856(13) 0.45831(14) 0.41988(7) 0.0234(4) Uani 1 1 d . . . . .
H15 H 0.613213 0.400388 0.426262 0.028 Uiso 1 1 calc R U . . .
C26 C 0.28662(13) 0.53622(14) 0.35835(7) 0.0242(4) Uani 1 1 d . . . . .
H26 H 0.302503 0.491113 0.339661 0.029 Uiso 1 1 calc R U . . .
C22 C 0.32509(13) 0.65887(13) 0.39195(7) 0.0223(4) Uani 1 1 d . . . . .
H22 H 0.367843 0.698242 0.396805 0.027 Uiso 1 1 calc R U . . .
C34 C 0.35114(14) 0.03382(13) 0.23720(7) 0.0209(4) Uani 1 1 d . . . . .
C36 C 0.48227(14) 0.00155(13) 0.26514(7) 0.0243(4) Uani 1 1 d . . . . .
H36 H 0.529257 -0.036218 0.267612 0.029 Uiso 1 1 calc R U . . .
C67 C 0.77163(13) 0.07791(13) 0.27633(7) 0.0211(4) Uani 1 1 d . . . . .
C6 C 0.57041(14) 0.78969(13) 0.26772(7) 0.0245(4) Uani 1 1 d . . . . .
H6 H 0.520597 0.825783 0.271975 0.029 Uiso 1 1 calc R U . . .
C93 C 0.10665(13) 0.52141(14) 0.25297(7) 0.0239(4) Uani 1 1 d . . . . .
H93 H 0.045230 0.521678 0.264067 0.029 Uiso 1 1 calc R U . . .
C102 C 0.34388(14) 0.50153(13) 0.10122(7) 0.0240(4) Uani 1 1 d . . . . .
H102 H 0.283748 0.485055 0.108050 0.029 Uiso 1 1 calc R U . . .
C105 C 0.51842(14) 0.55126(14) 0.08082(7) 0.0233(4) Uani 1 1 d . . . . .
H105 H 0.578587 0.567616 0.074011 0.028 Uiso 1 1 calc R U . . .
C42 C 0.40144(15) 0.25837(14) 0.39061(7) 0.0267(5) Uani 1 1 d . . . . .
H42 H 0.426405 0.312422 0.378840 0.032 Uiso 1 1 calc R U . . .
C14 C 0.62640(13) 0.52303(14) 0.44250(7) 0.0230(4) Uani 1 1 d . . . . .
C7 C 0.86095(12) 0.64977(13) 0.22072(7) 0.0191(4) Uani 1 1 d . . . . .
C69 C 0.90716(13) 0.13600(14) 0.29114(7) 0.0240(4) Uani 1 1 d . . . . .
C82 C 0.86671(13) 0.34592(13) 0.10391(7) 0.0228(4) Uani 1 1 d . . . . .
H82 H 0.916232 0.369451 0.112449 0.027 Uiso 1 1 calc R U . . .
C84 C 0.80804(14) 0.24859(13) 0.05991(7) 0.0235(4) Uani 1 1 d . . . . .
C39 C 0.27956(15) 0.01279(13) 0.21678(7) 0.0242(4) Uani 1 1 d . . . . .
C74 C 0.81691(14) 0.71414(13) 0.08860(7) 0.0231(4) Uani 1 1 d . . . . .
C92 C 0.14227(13) 0.45559(14) 0.22896(7) 0.0231(4) Uani 1 1 d . . . . .
H92 H 0.105495 0.410354 0.224195 0.028 Uiso 1 1 calc R U . . .
C68 C 0.84887(14) 0.07067(14) 0.29465(7) 0.0249(4) Uani 1 1 d . . . . .
H68 H 0.859362 0.018153 0.309764 0.030 Uiso 1 1 calc R U . . .
C98 C 0.18438(13) 0.72253(14) 0.29085(7) 0.0232(4) Uani 1 1 d . . . . .
H98 H 0.162685 0.771823 0.305415 0.028 Uiso 1 1 calc R U . . .
C71 C 0.78833(13) 0.55288(13) 0.13619(7) 0.0202(4) Uani 1 1 d . . . . .
C94 C 0.15907(12) 0.58874(13) 0.26160(7) 0.0196(4) Uani 1 1 d . . . . .
C63 C 0.94489(13) 0.28975(14) 0.26328(7) 0.0245(4) Uani 1 1 d . . . . .
H63 H 0.993520 0.290008 0.277245 0.029 Uiso 1 1 calc R U . . .
C99 C 0.12643(13) 0.66384(14) 0.28356(7) 0.0228(4) Uani 1 1 d . . . . .
C12 C 0.55373(13) 0.62660(13) 0.40080(7) 0.0231(4) Uani 1 1 d . . . . .
H12 H 0.538801 0.684494 0.394532 0.028 Uiso 1 1 calc R U . . .
C44 C 0.28493(14) 0.17779(15) 0.43909(7) 0.0249(4) Uani 1 1 d . . . . .
C52 C 0.69136(14) 0.23729(14) 0.36042(7) 0.0241(4) Uani 1 1 d . . . . .
H52 H 0.688152 0.288139 0.342461 0.029 Uiso 1 1 calc R U . . .
C46 C 0.40433(14) 0.10523(13) 0.39449(7) 0.0237(4) Uani 1 1 d . . . . .
H46 H 0.431404 0.053047 0.385555 0.028 Uiso 1 1 calc R U . . .
C76 C 0.72152(13) 0.61258(13) 0.13784(7) 0.0235(4) Uani 1 1 d . . . . .
H76 H 0.665339 0.599141 0.155244 0.028 Uiso 1 1 calc R U . . .
C115 C 0.30812(14) 0.19226(14) 0.08797(7) 0.0239(4) Uani 1 1 d . . . . .
H115 H 0.268174 0.186859 0.069165 0.029 Uiso 1 1 calc R U . . .
C24 C 0.17362(13) 0.61026(14) 0.40647(7) 0.0220(4) Uani 1 1 d . . . . .
C116 C 0.31000(13) 0.26762(13) 0.10839(7) 0.0228(4) Uani 1 1 d . . . . .
H116 H 0.272407 0.313411 0.103026 0.027 Uiso 1 1 calc R U . . .
C104 C 0.45962(14) 0.59422(13) 0.05896(7) 0.0231(4) Uani 1 1 d . . . . .
C37 C 0.22468(13) 0.15876(13) 0.22616(7) 0.0218(4) Uani 1 1 d . . . . .
C35 C 0.42024(14) -0.02144(13) 0.24263(7) 0.0252(4) Uani 1 1 d . . . . .
H35 H 0.424021 -0.075655 0.230501 0.030 Uiso 1 1 calc R U . . .
C114 C 0.36340(14) 0.12388(13) 0.09426(7) 0.0217(4) Uani 1 1 d . . . . .
C83 C 0.87855(14) 0.28530(14) 0.07326(7) 0.0259(4) Uani 1 1 d . . . . .
H83 H 0.936380 0.268318 0.061022 0.031 Uiso 1 1 calc R U . . .
C54 C 0.76469(13) 0.15617(14) 0.41080(7) 0.0245(4) Uani 1 1 d . . . . .
C9 C 0.80650(14) 0.79487(13) 0.20934(7) 0.0241(4) Uani 1 1 d . . . . .
C8 C 0.87252(13) 0.73738(13) 0.20346(7) 0.0235(4) Uani 1 1 d . . . . .
H8 H 0.928456 0.755729 0.187351 0.028 Uiso 1 1 calc R U . . .
C77 C 0.83303(15) 0.79897(14) 0.06052(8) 0.0292(5) Uani 1 1 d . . . . .
C75 C 0.73583(14) 0.69194(14) 0.11430(7) 0.0254(4) Uani 1 1 d . . . . .
H75 H 0.689081 0.731615 0.115906 0.030 Uiso 1 1 calc R U . . .
C23 C 0.23846(13) 0.66723(14) 0.41206(7) 0.0239(4) Uani 1 1 d . . . . .
H23 H 0.222554 0.713138 0.430228 0.029 Uiso 1 1 calc R U . . .
C13 C 0.60295(14) 0.60701(14) 0.43206(7) 0.0258(4) Uani 1 1 d . . . . .
H13 H 0.621391 0.652232 0.446904 0.031 Uiso 1 1 calc R U . . .
C45 C 0.32714(14) 0.10289(14) 0.42526(8) 0.0271(5) Uani 1 1 d . . . . .
H45 H 0.302335 0.048909 0.437260 0.033 Uiso 1 1 calc R U . . .
C53 C 0.75705(14) 0.22948(14) 0.38467(7) 0.0258(4) Uani 1 1 d . . . . .
H53 H 0.797405 0.275577 0.383197 0.031 Uiso 1 1 calc R U . . .
C113 C 0.42033(15) 0.13395(14) 0.12225(8) 0.0273(5) Uani 1 1 d . . . . .
H113 H 0.458949 0.088665 0.126995 0.033 Uiso 1 1 calc R U . . .
C103 C 0.37200(14) 0.56750(14) 0.06993(7) 0.0261(4) Uani 1 1 d . . . . .
H103 H 0.330529 0.595385 0.055508 0.031 Uiso 1 1 calc R U . . .
C117 C 0.35913(16) 0.04121(14) 0.07095(8) 0.0284(5) Uani 1 1 d . . . . .
C17 C 0.68027(14) 0.50437(16) 0.47760(7) 0.0279(5) Uani 1 1 d . . . . .
C56 C 0.63905(15) 0.09650(14) 0.38774(8) 0.0301(5) Uani 1 1 d . . . . .
H56 H 0.599297 0.050011 0.388920 0.036 Uiso 1 1 calc R U . . .
C87 C 0.82244(16) 0.18182(15) 0.02564(7) 0.0302(5) Uani 1 1 d . . . . .
C38 C 0.22002(14) 0.07369(14) 0.21176(7) 0.0254(4) Uani 1 1 d . . . . .
H38 H 0.173153 0.059912 0.198186 0.030 Uiso 1 1 calc R U . . .
C72 C 0.87072(14) 0.57550(14) 0.11130(8) 0.0267(5) Uani 1 1 d . . . . .
H72 H 0.917802 0.536303 0.110166 0.032 Uiso 1 1 calc R U . . .
C107 C 0.48886(16) 0.66663(14) 0.02388(7) 0.0282(5) Uani 1 1 d . . . . .
C57 C 0.83311(15) 0.14773(16) 0.43967(8) 0.0305(5) Uani 1 1 d . . . . .
C27 C 0.07813(13) 0.62194(16) 0.42934(8) 0.0281(5) Uani 1 1 d . . . . .
C55 C 0.70485(15) 0.08949(15) 0.41127(8) 0.0314(5) Uani 1 1 d . . . . .
H55 H 0.709581 0.037732 0.428308 0.038 Uiso 1 1 calc R U . . .
C25 C 0.19954(14) 0.54458(15) 0.37923(8) 0.0278(5) Uani 1 1 d . . . . .
H25 H 0.156987 0.504588 0.374776 0.033 Uiso 1 1 calc R U . . .
C73 C 0.88436(15) 0.65450(14) 0.08827(8) 0.0290(5) Uani 1 1 d . . . . .
H73 H 0.941130 0.668741 0.071733 0.035 Uiso 1 1 calc R U . . .
C43 C 0.32465(16) 0.25522(15) 0.42153(8) 0.0295(5) Uani 1 1 d . . . . .
H43 H 0.298359 0.307364 0.431026 0.035 Uiso 1 1 calc R U . . .
C85 C 0.72450(15) 0.27654(15) 0.07816(8) 0.0288(5) Uani 1 1 d . . . . .
H85 H 0.675009 0.253640 0.069330 0.035 Uiso 1 1 calc R U . . .
C100 C 0.02929(14) 0.67591(17) 0.29679(8) 0.0348(6) Uani 1 1 d . . . . .
H10A H 0.003731 0.627990 0.317056 0.052 Uiso 1 1 calc R U . . .
H10B H 0.002940 0.677739 0.271042 0.052 Uiso 1 1 calc R U . . .
H10C H 0.017772 0.729895 0.310917 0.052 Uiso 1 1 calc R U . . .
C40 C 0.27174(18) -0.07642(14) 0.20307(8) 0.0337(5) Uani 1 1 d . . . . .
H40A H 0.323720 -0.089131 0.181279 0.051 Uiso 1 1 calc R U . . .
H40B H 0.219246 -0.080788 0.190640 0.051 Uiso 1 1 calc R U . . .
H40C H 0.267159 -0.117628 0.228333 0.051 Uiso 1 1 calc R U . . .
C10 C 0.82008(17) 0.88665(15) 0.19186(9) 0.0379(6) Uani 1 1 d . . . . .
H10D H 0.781878 0.899769 0.171143 0.057 Uiso 1 1 calc R U . . .
H10E H 0.881424 0.895808 0.177209 0.057 Uiso 1 1 calc R U . . .
H10F H 0.805821 0.924370 0.215809 0.057 Uiso 1 1 calc R U . . .
C78 C 0.91271(17) 0.84601(15) 0.07040(9) 0.0369(6) Uani 1 1 d . . . . .
H78A H 0.900505 0.859617 0.100878 0.055 Uiso 1 1 calc R U . . .
H78B H 0.924087 0.899243 0.051722 0.055 Uiso 1 1 calc R U . . .
H78C H 0.964247 0.809111 0.064879 0.055 Uiso 1 1 calc R U . . .
C28 C 0.07192(15) 0.61371(19) 0.47839(8) 0.0370(6) Uani 1 1 d . . . . .
H28A H 0.108115 0.658474 0.486581 0.055 Uiso 1 1 calc R U . . .
H28B H 0.092899 0.557126 0.486946 0.055 Uiso 1 1 calc R U . . .
H28C H 0.010777 0.620238 0.493122 0.055 Uiso 1 1 calc R U . . .
C70 C 0.98901(15) 0.12683(17) 0.30925(9) 0.0361(6) Uani 1 1 d . . . . .
H70A H 1.040403 0.137642 0.285817 0.054 Uiso 1 1 calc R U . . .
H70B H 0.991677 0.068523 0.322543 0.054 Uiso 1 1 calc R U . . .
H70C H 0.988406 0.168346 0.331209 0.054 Uiso 1 1 calc R U . . .
C59 C 0.88606(16) 0.06545(17) 0.43080(9) 0.0372(6) Uani 1 1 d . . . . .
H59A H 0.916380 0.068099 0.400326 0.056 Uiso 1 1 calc R U . . .
H59B H 0.846342 0.015620 0.436913 0.056 Uiso 1 1 calc R U . . .
H59C H 0.929254 0.060131 0.449503 0.056 Uiso 1 1 calc R U . . .
C47 C 0.19939(16) 0.17417(17) 0.47351(8) 0.0325(5) Uani 1 1 d . . . . .
C58 C 0.89718(17) 0.22448(18) 0.43163(10) 0.0398(6) Uani 1 1 d . . . . .
H58A H 0.939781 0.216481 0.450542 0.060 Uiso 1 1 calc R U . . .
H58B H 0.864539 0.277402 0.437981 0.060 Uiso 1 1 calc R U . . .
H58C H 0.928082 0.228480 0.401240 0.060 Uiso 1 1 calc R U . . .
C120 C 0.38031(18) 0.06237(16) 0.02203(8) 0.0368(6) Uani 1 1 d . . . . .
H12A H 0.376768 0.009874 0.007136 0.055 Uiso 1 1 calc R U . . .
H12B H 0.439680 0.086722 0.013426 0.055 Uiso 1 1 calc R U . . .
H12C H 0.338099 0.104110 0.014070 0.055 Uiso 1 1 calc R U . . .
C119 C 0.26610(18) 0.00318(16) 0.08433(8) 0.0371(6) Uani 1 1 d . . . . .
H11A H 0.224385 0.043508 0.074713 0.056 Uiso 1 1 calc R U . . .
H11B H 0.250979 -0.007094 0.115963 0.056 Uiso 1 1 calc R U . . .
H11C H 0.263535 -0.051175 0.070850 0.056 Uiso 1 1 calc R U . . .
C118 C 0.4249(2) -0.02559(16) 0.08228(10) 0.0420(6) Uani 1 1 d . . . . .
H11D H 0.419713 -0.077575 0.067253 0.063 Uiso 1 1 calc R U . . .
H11E H 0.412571 -0.039781 0.113687 0.063 Uiso 1 1 calc R U . . .
H11F H 0.484582 -0.002095 0.073153 0.063 Uiso 1 1 calc R U . . .
C88 C 0.89811(19) 0.12165(17) 0.03148(9) 0.0408(6) Uani 1 1 d . . . . .
H88A H 0.884820 0.092063 0.060514 0.061 Uiso 1 1 calc R U . . .
H88B H 0.952374 0.155254 0.028080 0.061 Uiso 1 1 calc R U . . .
H88C H 0.905395 0.079243 0.009583 0.061 Uiso 1 1 calc R U . . .
C60 C 0.78509(18) 0.1437(2) 0.48713(9) 0.0441(7) Uani 1 1 d . . . . .
H60A H 0.744972 0.094203 0.493070 0.066 Uiso 1 1 calc R U . . .
H60B H 0.751649 0.196488 0.492695 0.066 Uiso 1 1 calc R U . . .
H60C H 0.827880 0.137968 0.506039 0.066 Uiso 1 1 calc R U . . .
C30 C 0.04752(16) 0.71171(18) 0.41604(9) 0.0381(6) Uani 1 1 d . . . . .
H30A H -0.014008 0.718890 0.429995 0.057 Uiso 1 1 calc R U . . .
H30B H 0.053438 0.718091 0.384454 0.057 Uiso 1 1 calc R U . . .
H30C H 0.083615 0.755381 0.425179 0.057 Uiso 1 1 calc R U . . .
C29 C 0.01735(15) 0.5544(2) 0.41764(10) 0.0467(7) Uani 1 1 d . . . . .
H29A H 0.036499 0.496966 0.425980 0.070 Uiso 1 1 calc R U . . .
H29B H 0.019496 0.559844 0.386309 0.070 Uiso 1 1 calc R U . . .
H29C H -0.042831 0.563326 0.433153 0.070 Uiso 1 1 calc R U . . .
C80 C 0.75381(18) 0.85878(16) 0.06904(10) 0.0403(6) Uani 1 1 d . . . . .
H80A H 0.703189 0.831476 0.061209 0.061 Uiso 1 1 calc R U . . .
H80B H 0.767750 0.913088 0.051489 0.061 Uiso 1 1 calc R U . . .
H80C H 0.739953 0.869950 0.099844 0.061 Uiso 1 1 calc R U . . .
C79 C 0.8509(2) 0.77847(17) 0.01295(9) 0.0426(6) Uani 1 1 d . . . . .
H79A H 0.902774 0.742089 0.006933 0.064 Uiso 1 1 calc R U . . .
H79B H 0.861313 0.831972 -0.005564 0.064 Uiso 1 1 calc R U . . .
H79C H 0.800168 0.748191 0.006940 0.064 Uiso 1 1 calc R U . . .
C50 C 0.14160(16) 0.09754(19) 0.46832(9) 0.0410(6) Uani 1 1 d . . . . .
H50A H 0.087545 0.096855 0.490515 0.062 Uiso 1 1 calc R U . . .
H50B H 0.173428 0.044042 0.471674 0.062 Uiso 1 1 calc R U . . .
H50C H 0.127010 0.102888 0.439458 0.062 Uiso 1 1 calc R U . . .
C90 C 0.7408(2) 0.12612(18) 0.02830(9) 0.0439(7) Uani 1 1 d . . . . .
H90A H 0.754076 0.081354 0.007736 0.066 Uiso 1 1 calc R U . . .
H90B H 0.693232 0.161907 0.021087 0.066 Uiso 1 1 calc R U . . .
H90C H 0.722794 0.099365 0.057797 0.066 Uiso 1 1 calc R U . . .
C124 C 0.44186(19) 0.71111(18) 0.16663(10) 0.0484(8) Uani 1 1 d . . . . .
H12H H 0.469125 0.662703 0.150317 0.058 Uiso 1 1 calc R U . . .
H12I H 0.434507 0.694039 0.197974 0.058 Uiso 1 1 calc R U . . .
C89 C 0.8450(2) 0.23070(19) -0.01907(8) 0.0445(7) Uani 1 1 d . . . . .
H89A H 0.898005 0.265580 -0.021038 0.067 Uiso 1 1 calc R U . . .
H89B H 0.796190 0.268105 -0.023116 0.067 Uiso 1 1 calc R U . . .
H89C H 0.855217 0.189676 -0.041651 0.067 Uiso 1 1 calc R U . . .
C123 C 0.11746(17) 0.63662(18) 0.15534(9) 0.0408(6) Uani 1 1 d D . . . .
H12N H 0.171082 0.620658 0.166243 0.049 Uiso 1 1 calc R U . . .
H12O H 0.066153 0.620402 0.178600 0.049 Uiso 1 1 calc R U . . .
C18 C 0.76488(17) 0.5574(2) 0.46668(10) 0.0522(8) Uani 1 1 d . . . . .
H18A H 0.750690 0.618610 0.465064 0.078 Uiso 1 1 calc R U . . .
H18B H 0.799297 0.542355 0.438674 0.078 Uiso 1 1 calc R U . . .
H18C H 0.799017 0.545416 0.489300 0.078 Uiso 1 1 calc R U . . .
C20 C 0.62653(17) 0.5279(2) 0.52102(8) 0.0434(7) Uani 1 1 d . . . . .
H20A H 0.660218 0.515359 0.543775 0.065 Uiso 1 1 calc R U . . .
H20B H 0.571879 0.494284 0.527812 0.065 Uiso 1 1 calc R U . . .
H20C H 0.612905 0.589212 0.519432 0.065 Uiso 1 1 calc R U . . .
C125 C 0.79925(19) 0.51544(19) 0.33419(10) 0.0459(7) Uani 1 1 d . . . . .
H12F H 0.802702 0.513902 0.302569 0.055 Uiso 1 1 calc R U . . .
H12G H 0.740909 0.492860 0.349215 0.055 Uiso 1 1 calc R U . . .
C48 C 0.14543(18) 0.25534(19) 0.47030(9) 0.0443(7) Uani 1 1 d . . . . .
H48A H 0.131993 0.263110 0.441242 0.066 Uiso 1 1 calc R U . . .
H48B H 0.178986 0.305069 0.475575 0.066 Uiso 1 1 calc R U . . .
H48C H 0.090672 0.249953 0.492012 0.066 Uiso 1 1 calc R U . . .
C49 C 0.2244(2) 0.1641(2) 0.51829(8) 0.0473(7) Uani 1 1 d . . . . .
H49A H 0.171094 0.163269 0.540988 0.071 Uiso 1 1 calc R U . . .
H49B H 0.261961 0.212406 0.521520 0.071 Uiso 1 1 calc R U . . .
H49C H 0.255986 0.110242 0.520914 0.071 Uiso 1 1 calc R U . . .
C127 C 0.6784(2) 0.0939(2) 0.17364(10) 0.0497(7) Uani 1 1 d . . . . .
H12J H 0.652487 0.150425 0.167721 0.060 Uiso 1 1 calc R U . . .
H12K H 0.667817 0.081782 0.205493 0.060 Uiso 1 1 calc R U . . .
C128 C 1.02783(19) 0.2191(2) 0.15956(10) 0.0489(7) Uani 1 1 d D . . . .
C131 C 0.7112(2) 0.8405(2) 0.34123(10) 0.0539(8) Uani 1 1 d D . . . .
C130 C 0.2908(2) -0.06975(19) 0.34436(10) 0.0497(7) Uani 1 1 d D . . . .
H13A H 0.304329 -0.008275 0.335943 0.060 Uiso 0.498(10) 1 calc R U P C 1
H13B H 0.292199 -0.099017 0.317386 0.060 Uiso 0.498(10) 1 calc R U P C 1
H13C H 0.308147 -0.108768 0.320744 0.060 Uiso 0.502(10) 1 calc R U P C 2
H13D H 0.317724 -0.012667 0.334400 0.060 Uiso 0.502(10) 1 calc R U P C 2
C126 C 0.18692(19) 0.2817(2) 0.32652(11) 0.0519(8) Uani 1 1 d . . . . .
H12L H 0.195281 0.284015 0.294506 0.062 Uiso 1 1 calc R U . . .
H12M H 0.238765 0.309168 0.333816 0.062 Uiso 1 1 calc R U . . .
C19 C 0.7039(2) 0.4095(2) 0.48213(11) 0.0557(9) Uani 1 1 d . . . . .
H19A H 0.739410 0.392880 0.454678 0.084 Uiso 1 1 calc R U . . .
H19B H 0.650110 0.374630 0.489418 0.084 Uiso 1 1 calc R U . . .
H19C H 0.737380 0.400255 0.505210 0.084 Uiso 1 1 calc R U . . .
C108 C 0.4791(3) 0.6366(2) -0.01983(9) 0.0594(9) Uani 1 1 d . . . . .
H10G H 0.495466 0.683455 -0.042306 0.089 Uiso 1 1 calc R U . . .
H10H H 0.418047 0.619400 -0.018396 0.089 Uiso 1 1 calc R U . . .
H10I H 0.517439 0.587487 -0.026902 0.089 Uiso 1 1 calc R U . . .
C129 C 0.8595(2) 0.4890(2) 0.00749(12) 0.0610(9) Uani 1 1 d . . . . .
H12R H 0.873721 0.428902 0.000947 0.073 Uiso 1 1 calc R U . . .
H12S H 0.873202 0.497702 0.036214 0.073 Uiso 1 1 calc R U . . .
C121 C 0.4944(3) 0.1384(2) 0.49267(13) 0.0647(9) Uani 1 1 d . . . . .
H12P H 0.516723 0.116044 0.463929 0.078 Uiso 1 1 calc R U . . .
H12Q H 0.430179 0.128695 0.499869 0.078 Uiso 1 1 calc R U . . .
C110 C 0.5838(2) 0.6934(3) 0.02021(14) 0.0749(12) Uani 1 1 d . . . . .
H11G H 0.621771 0.643943 0.013569 0.112 Uiso 1 1 calc R U . . .
H11H H 0.591422 0.714652 0.047738 0.112 Uiso 1 1 calc R U . . .
H11I H 0.599398 0.739007 -0.003035 0.112 Uiso 1 1 calc R U . . .
C109 C 0.4321(3) 0.74494(19) 0.03323(12) 0.0684(11) Uani 1 1 d . . . . .
H10J H 0.450009 0.789962 0.009905 0.103 Uiso 1 1 calc R U . . .
H10K H 0.439214 0.766055 0.060875 0.103 Uiso 1 1 calc R U . . .
H10L H 0.370568 0.729401 0.034973 0.103 Uiso 1 1 calc R U . . .
Cl8 Cl 0.1714(3) -0.0609(4) 0.3578(3) 0.134(3) Uani 0.502(10) 1 d D . P C 2
Cl1A Cl 0.3265(5) -0.10982(16) 0.39053(16) 0.0864(14) Uani 0.502(10) 1 d D . P C 2
Cl1D Cl 0.7695(6) 0.8503(4) 0.3729(2) 0.124(3) Uani 0.25 1 d D . P B 2
H13E H 0.713(2) 0.888(2) 0.3188(11) 0.056(9) Uiso 1 1 d . . . . .
H13F H 0.704(2) 0.783(2) 0.3327(12) 0.069(11) Uiso 1 1 d . . . . .
Cl1E Cl 0.5876(4) 0.8687(2) 0.36931(17) 0.097(2) Uani 0.25 1 d D . P B 2
Cl7 Cl 1.0796(2) 0.2769(5) 0.11567(16) 0.097(2) Uani 0.25 1 d D . P A 2
Cl1F Cl 1.0249(5) 0.1013(5) 0.1434(3) 0.126(4) Uani 0.25 1 d D . P A 2
H12D H 0.965(2) 0.2310(18) 0.1662(9) 0.040(8) Uiso 1 1 d . . . . .
H12E H 1.051(2) 0.204(2) 0.1848(11) 0.051(9) Uiso 1 1 d . . . . .
Cl1G Cl 0.92624(7) 0.55773(6) -0.03168(3) 0.0672(2) Uani 1 1 d . . . . .
Cl1H Cl 0.74989(7) 0.50423(9) 0.01026(5) 0.0979(4) Uani 1 1 d . . . . .
Cl27 Cl 1.0560(3) -0.0820(3) 0.28643(17) 0.0833(12) Uani 0.25 1 d . . P . .
Cl28 Cl 1.0169(3) -0.0354(4) 0.2023(2) 0.1109(19) Uani 0.25 1 d . . P . .
C122 C 1.0073(18) -0.1145(14) 0.2452(7) 0.125(9) Uani 0.25 1 d . . P . .
H12T H 0.944429 -0.127321 0.257014 0.150 Uiso 0.25 1 calc R U P . .
H12U H 1.035312 -0.167810 0.234259 0.150 Uiso 0.25 1 calc R U P . .

loop_
_atom_site_aniso_label
_atom_site_aniso_U_11
_atom_site_aniso_U_22
_atom_site_aniso_U_33
_atom_site_aniso_U_23
_atom_site_aniso_U_13
_atom_site_aniso_U_12
Cu3 0.01531(11) 0.02202(12) 0.02063(13) 0.00002(10) -0.00002(9) 0.00207(9)
Cu1 0.02039(12) 0.02029(12) 0.01763(13) -0.00463(9) -0.00230(9) 0.00029(9)
Cu4 0.01980(12) 0.02341(12) 0.01964(13) -0.00375(10) -0.00762(10) 0.00302(9)
Cu2 0.02278(12) 0.01869(12) 0.02286(14) 0.00306(10) -0.00763(10) -0.00183(9)
Cl2 0.0158(2) 0.0170(2) 0.0192(2) -0.00146(17) -0.00204(17) 0.00006(16)
Cl3 0.01456(19) 0.0181(2) 0.0170(2) -0.00049(17) -0.00349(16) 0.00156(16)
Cl1 0.0164(2) 0.0165(2) 0.0186(2) -0.00159(17) -0.00485(17) 0.00082(16)
Cl4 0.0156(2) 0.0179(2) 0.0216(2) -0.00405(17) -0.00399(17) 0.00165(16)
P1 0.0128(2) 0.0159(2) 0.0169(2) -0.00214(18) -0.00213(18) 0.00046(17)
P3 0.0136(2) 0.0169(2) 0.0197(3) -0.00041(19) -0.00196(18) 0.00166(17)
P4 0.0151(2) 0.0159(2) 0.0182(3) -0.00329(18) -0.00451(18) 0.00156(17)
P2 0.0170(2) 0.0160(2) 0.0226(3) 0.00089(19) -0.00679(19) -0.00066(18)
Cl13 0.0281(3) 0.0528(4) 0.0366(3) -0.0021(3) -0.0044(2) 0.0068(3)
Cl12 0.0551(4) 0.0315(3) 0.0377(4) -0.0054(3) -0.0070(3) -0.0042(3)
Cl17 0.0597(4) 0.0317(3) 0.0327(3) 0.0015(2) -0.0006(3) -0.0054(3)
Cl18 0.0449(4) 0.0503(4) 0.0452(4) -0.0139(3) -0.0149(3) 0.0142(3)
Cl15 0.0343(3) 0.0689(5) 0.0324(3) 0.0025(3) -0.0101(3) 0.0074(3)
Cl16 0.0407(3) 0.0471(4) 0.0473(4) -0.0114(3) -0.0032(3) -0.0091(3)
Cl14 0.0559(4) 0.0391(3) 0.0544(4) -0.0064(3) -0.0212(3) -0.0019(3)
Cl11 0.0379(3) 0.0556(4) 0.0593(5) 0.0023(4) -0.0088(3) 0.0108(3)
Cl9 0.0354(3) 0.0873(6) 0.0472(4) -0.0173(4) -0.0137(3) 0.0160(4)
Cl10 0.0482(4) 0.0579(5) 0.0697(6) 0.0137(4) -0.0043(4) -0.0008(3)
Cl6 0.0605(5) 0.0845(6) 0.0532(5) 0.0118(4) -0.0153(4) 0.0026(4)
Cl20 0.0226(4) 0.0834(9) 0.0532(7) 0.0157(6) -0.0087(5) -0.0022(5)
Cl25 0.0692(8) 0.0451(7) 0.0783(11) 0.0058(6) -0.0353(7) -0.0016(6)
Cl26 0.0828(9) 0.0363(6) 0.0485(7) -0.0069(5) 0.0045(6) -0.0133(5)
Cl5 0.1147(9) 0.0547(6) 0.1193(10) -0.0062(6) -0.0480(8) 0.0047(6)
Cl19 0.0584(11) 0.1088(16) 0.0806(11) -0.0622(11) -0.0185(8) 0.0254(10)
O8 0.0144(6) 0.0181(6) 0.0236(8) -0.0057(6) -0.0037(5) 0.0016(5)
Cl24 0.122(4) 0.070(2) 0.092(3) -0.0248(17) 0.073(3) -0.038(2)
O6 0.0165(6) 0.0181(7) 0.0254(8) 0.0014(6) -0.0071(6) -0.0004(5)
O2 0.0149(6) 0.0162(6) 0.0241(8) -0.0005(5) -0.0020(5) 0.0018(5)
Cl23 0.154(4) 0.0239(7) 0.071(3) 0.0016(10) -0.070(3) -0.0044(12)
O4 0.0203(7) 0.0179(7) 0.0253(8) -0.0034(6) -0.0093(6) 0.0023(5)
O5 0.0224(7) 0.0199(7) 0.0334(9) 0.0011(6) -0.0055(6) 0.0006(6)
O7 0.0222(7) 0.0205(7) 0.0302(8) -0.0065(6) -0.0089(6) 0.0017(6)
O1 0.0164(6) 0.0208(7) 0.0304(8) -0.0041(6) -0.0038(6) 0.0025(5)
O3 0.0236(7) 0.0244(7) 0.0345(9) -0.0002(6) -0.0130(7) 0.0017(6)
N3 0.0158(7) 0.0170(8) 0.0265(9) -0.0001(7) -0.0058(7) -0.0014(6)
N1 0.0144(7) 0.0169(8) 0.0253(9) -0.0004(7) -0.0012(7) 0.0031(6)
N4 0.0146(7) 0.0197(8) 0.0263(9) -0.0077(7) -0.0048(7) -0.0011(6)
N2 0.0180(8) 0.0176(8) 0.0289(10) -0.0030(7) -0.0086(7) 0.0036(6)
C95 0.0151(8) 0.0192(9) 0.0185(10) -0.0004(7) -0.0046(7) -0.0006(7)
C96 0.0124(8) 0.0199(9) 0.0215(10) -0.0019(8) -0.0034(7) 0.0014(7)
C21 0.0152(8) 0.0188(9) 0.0164(10) -0.0009(7) -0.0031(7) 0.0009(7)
C61 0.0150(8) 0.0185(9) 0.0211(10) -0.0037(8) -0.0029(7) 0.0033(7)
C91 0.0162(9) 0.0194(9) 0.0189(10) -0.0018(7) -0.0040(7) 0.0005(7)
C51 0.0199(9) 0.0217(10) 0.0223(11) 0.0007(8) -0.0073(8) 0.0007(7)
C97 0.0203(9) 0.0200(9) 0.0189(10) -0.0027(8) -0.0062(8) 0.0041(7)
C32 0.0189(9) 0.0159(9) 0.0222(10) -0.0035(7) -0.0044(8) 0.0011(7)
C2 0.0170(9) 0.0158(9) 0.0216(10) -0.0005(7) -0.0043(7) 0.0008(7)
C16 0.0207(9) 0.0203(9) 0.0200(10) -0.0047(8) -0.0036(8) 0.0011(7)
C4 0.0213(9) 0.0173(9) 0.0207(10) 0.0004(8) -0.0019(8) 0.0009(7)
C66 0.0147(8) 0.0195(9) 0.0225(10) -0.0034(8) -0.0068(7) 0.0025(7)
C65 0.0139(8) 0.0196(9) 0.0208(10) -0.0038(8) -0.0031(7) 0.0005(7)
C62 0.0170(9) 0.0247(10) 0.0256(11) -0.0029(8) -0.0064(8) -0.0026(7)
C1 0.0170(9) 0.0179(9) 0.0215(10) -0.0017(8) -0.0048(7) 0.0014(7)
C3 0.0154(8) 0.0161(9) 0.0212(10) -0.0028(7) -0.0042(7) 0.0027(7)
C101 0.0211(9) 0.0165(9) 0.0181(10) -0.0042(7) -0.0056(7) 0.0023(7)
C11 0.0138(8) 0.0219(9) 0.0149(9) -0.0022(7) -0.0013(7) 0.0008(7)
C81 0.0171(9) 0.0188(9) 0.0182(10) 0.0013(7) -0.0026(7) 0.0026(7)
C41 0.0198(9) 0.0200(9) 0.0199(10) -0.0006(8) -0.0079(8) 0.0001(7)
C33 0.0185(9) 0.0155(9) 0.0190(10) -0.0004(7) -0.0024(7) 0.0008(7)
C31 0.0178(9) 0.0180(9) 0.0213(10) -0.0007(8) -0.0030(8) 0.0000(7)
C86 0.0190(9) 0.0297(11) 0.0293(12) -0.0058(9) -0.0059(8) 0.0032(8)
C64 0.0166(9) 0.0244(10) 0.0207(10) -0.0011(8) -0.0053(8) 0.0020(7)
C106 0.0196(9) 0.0238(10) 0.0177(10) -0.0034(8) -0.0054(8) 0.0021(7)
C111 0.0189(9) 0.0176(9) 0.0176(10) -0.0025(7) -0.0034(7) -0.0007(7)
C112 0.0275(10) 0.0234(10) 0.0272(12) -0.0060(9) -0.0129(9) 0.0055(8)
C5 0.0262(10) 0.0171(9) 0.0311(12) 0.0056(8) 0.0004(9) 0.0051(8)
C15 0.0231(10) 0.0261(10) 0.0208(11) 0.0000(8) -0.0043(8) 0.0061(8)
C26 0.0197(9) 0.0251(10) 0.0284(12) -0.0107(9) -0.0029(8) 0.0004(8)
C22 0.0178(9) 0.0220(10) 0.0274(11) -0.0080(8) -0.0034(8) -0.0007(7)
C34 0.0260(10) 0.0184(9) 0.0189(10) -0.0020(8) -0.0057(8) 0.0000(8)
C36 0.0250(10) 0.0187(9) 0.0297(12) -0.0050(8) -0.0056(9) 0.0059(8)
C67 0.0199(9) 0.0206(9) 0.0218(11) -0.0008(8) -0.0024(8) 0.0046(7)
C6 0.0204(10) 0.0181(9) 0.0327(12) 0.0024(8) -0.0014(9) 0.0058(8)
C93 0.0137(9) 0.0316(11) 0.0257(11) -0.0079(9) 0.0002(8) -0.0015(8)
C102 0.0193(9) 0.0242(10) 0.0292(12) 0.0000(9) -0.0078(8) 0.0009(8)
C105 0.0218(10) 0.0268(10) 0.0210(11) -0.0030(8) -0.0028(8) -0.0042(8)
C42 0.0304(11) 0.0205(10) 0.0288(12) -0.0026(9) -0.0049(9) -0.0020(8)
C14 0.0146(9) 0.0353(11) 0.0187(10) -0.0026(9) -0.0024(7) 0.0020(8)
C7 0.0161(9) 0.0224(9) 0.0193(10) -0.0041(8) -0.0037(7) -0.0009(7)
C69 0.0181(9) 0.0326(11) 0.0212(11) 0.0026(9) -0.0050(8) 0.0032(8)
C82 0.0176(9) 0.0256(10) 0.0246(11) -0.0039(8) -0.0018(8) 0.0011(8)
C84 0.0311(11) 0.0217(10) 0.0166(10) 0.0003(8) -0.0025(8) 0.0010(8)
C39 0.0331(11) 0.0204(10) 0.0207(11) -0.0024(8) -0.0086(9) -0.0029(8)
C74 0.0258(10) 0.0193(9) 0.0228(11) 0.0008(8) -0.0024(8) 0.0006(8)
C92 0.0157(9) 0.0272(10) 0.0260(11) -0.0054(9) -0.0021(8) -0.0035(8)
C68 0.0219(10) 0.0261(10) 0.0261(12) 0.0054(9) -0.0062(8) 0.0057(8)
C98 0.0212(10) 0.0259(10) 0.0242(11) -0.0093(8) -0.0059(8) 0.0062(8)
C71 0.0182(9) 0.0194(9) 0.0219(11) -0.0010(8) -0.0020(8) 0.0011(7)
C94 0.0158(9) 0.0257(10) 0.0174(10) -0.0037(8) -0.0031(7) 0.0012(7)
C63 0.0176(9) 0.0310(11) 0.0270(12) 0.0004(9) -0.0102(8) -0.0017(8)
C99 0.0175(9) 0.0315(11) 0.0199(10) -0.0071(9) -0.0031(8) 0.0044(8)
C12 0.0232(10) 0.0206(9) 0.0267(11) -0.0042(8) -0.0071(8) 0.0009(8)
C44 0.0241(10) 0.0332(11) 0.0180(11) -0.0012(9) -0.0061(8) 0.0021(9)
C52 0.0238(10) 0.0221(10) 0.0272(12) 0.0034(8) -0.0087(9) -0.0012(8)
C46 0.0232(10) 0.0197(10) 0.0274(12) 0.0008(8) -0.0045(8) 0.0013(8)
C76 0.0170(9) 0.0241(10) 0.0273(12) 0.0023(8) -0.0011(8) 0.0026(8)
C115 0.0251(10) 0.0247(10) 0.0245(11) -0.0055(8) -0.0097(8) 0.0004(8)
C24 0.0163(9) 0.0282(10) 0.0202(10) -0.0002(8) -0.0012(8) 0.0030(8)
C116 0.0230(10) 0.0218(10) 0.0263(11) -0.0046(8) -0.0103(8) 0.0034(8)
C104 0.0305(11) 0.0193(9) 0.0203(11) -0.0044(8) -0.0059(8) -0.0005(8)
C37 0.0208(9) 0.0230(10) 0.0221(11) 0.0002(8) -0.0060(8) -0.0019(8)
C35 0.0301(11) 0.0188(9) 0.0284(12) -0.0077(8) -0.0078(9) 0.0043(8)
C114 0.0259(10) 0.0197(9) 0.0199(10) -0.0039(8) -0.0045(8) -0.0010(8)
C83 0.0217(10) 0.0265(11) 0.0267(12) -0.0036(9) 0.0019(8) 0.0024(8)
C54 0.0206(10) 0.0304(11) 0.0232(11) 0.0007(9) -0.0068(8) 0.0020(8)
C9 0.0267(10) 0.0195(10) 0.0229(11) -0.0002(8) 0.0023(8) -0.0007(8)
C8 0.0198(9) 0.0214(10) 0.0263(11) -0.0005(8) 0.0020(8) -0.0011(8)
C77 0.0338(12) 0.0221(10) 0.0290(12) 0.0053(9) -0.0019(10) -0.0015(9)
C75 0.0237(10) 0.0226(10) 0.0282(12) 0.0026(9) -0.0029(9) 0.0043(8)
C23 0.0206(10) 0.0264(10) 0.0245(11) -0.0085(9) -0.0017(8) 0.0036(8)
C13 0.0242(10) 0.0282(11) 0.0278(12) -0.0072(9) -0.0100(9) -0.0016(8)
C45 0.0251(10) 0.0252(10) 0.0293(12) 0.0040(9) -0.0036(9) -0.0013(8)
C53 0.0223(10) 0.0271(11) 0.0303(12) 0.0003(9) -0.0111(9) -0.0043(8)
C113 0.0329(11) 0.0200(10) 0.0326(13) -0.0057(9) -0.0142(10) 0.0075(8)
C103 0.0276(11) 0.0236(10) 0.0286(12) 0.0023(9) -0.0105(9) 0.0037(8)
C117 0.0387(12) 0.0190(10) 0.0293(12) -0.0077(9) -0.0089(10) -0.0012(9)
C17 0.0191(10) 0.0438(13) 0.0225(11) -0.0035(10) -0.0080(8) 0.0040(9)
C56 0.0264(11) 0.0241(11) 0.0427(14) 0.0080(10) -0.0171(10) -0.0055(8)
C87 0.0415(13) 0.0283(11) 0.0199(11) -0.0054(9) -0.0030(9) -0.0016(10)
C38 0.0286(11) 0.0243(10) 0.0268(12) -0.0014(9) -0.0136(9) -0.0034(8)
C72 0.0181(9) 0.0240(10) 0.0341(13) 0.0037(9) 0.0024(9) 0.0030(8)
C107 0.0391(12) 0.0209(10) 0.0242(12) 0.0005(8) -0.0059(9) -0.0031(9)
C57 0.0236(10) 0.0405(13) 0.0295(13) 0.0020(10) -0.0122(9) 0.0032(9)
C27 0.0158(9) 0.0392(12) 0.0281(12) -0.0050(10) -0.0008(8) 0.0030(9)
C55 0.0292(11) 0.0284(11) 0.0385(14) 0.0106(10) -0.0159(10) -0.0011(9)
C25 0.0182(10) 0.0327(11) 0.0328(13) -0.0103(10) -0.0029(9) -0.0049(8)
C73 0.0232(10) 0.0245(11) 0.0345(13) 0.0016(9) 0.0041(9) 0.0000(8)
C43 0.0347(12) 0.0263(11) 0.0270(12) -0.0069(9) -0.0033(9) 0.0047(9)
C85 0.0248(10) 0.0349(12) 0.0296(12) -0.0061(10) -0.0106(9) -0.0002(9)
C100 0.0183(10) 0.0498(15) 0.0383(14) -0.0231(12) -0.0037(9) 0.0076(10)
C40 0.0493(14) 0.0211(10) 0.0364(14) -0.0054(9) -0.0211(11) -0.0011(10)
C10 0.0355(13) 0.0209(11) 0.0458(15) 0.0062(10) 0.0159(11) 0.0020(9)
C78 0.0363(13) 0.0254(11) 0.0455(16) 0.0008(10) -0.0008(11) -0.0060(10)
C28 0.0230(11) 0.0557(16) 0.0277(13) 0.0018(11) 0.0040(9) 0.0093(11)
C70 0.0246(11) 0.0444(14) 0.0412(15) 0.0128(11) -0.0168(10) 0.0001(10)
C59 0.0290(12) 0.0425(14) 0.0411(15) 0.0069(11) -0.0130(11) 0.0058(10)
C47 0.0305(12) 0.0439(14) 0.0210(12) -0.0004(10) -0.0012(9) 0.0044(10)
C58 0.0319(12) 0.0442(15) 0.0497(17) -0.0017(12) -0.0239(12) -0.0018(11)
C120 0.0510(15) 0.0299(12) 0.0284(13) -0.0117(10) -0.0022(11) -0.0061(11)
C119 0.0487(15) 0.0303(12) 0.0318(14) -0.0067(10) -0.0052(11) -0.0134(11)
C118 0.0576(17) 0.0231(11) 0.0497(17) -0.0145(11) -0.0175(13) 0.0098(11)
C88 0.0553(17) 0.0331(13) 0.0323(14) -0.0113(11) -0.0015(12) 0.0084(12)
C60 0.0397(14) 0.0665(19) 0.0292(14) 0.0002(13) -0.0155(11) 0.0077(13)
C30 0.0254(11) 0.0527(16) 0.0338(14) -0.0013(12) -0.0013(10) 0.0163(11)
C29 0.0156(10) 0.0627(18) 0.0602(19) -0.0171(15) 0.0007(11) -0.0048(11)
C80 0.0417(14) 0.0244(12) 0.0529(17) 0.0107(11) -0.0095(12) 0.0041(10)
C79 0.0600(18) 0.0346(13) 0.0306(14) 0.0071(11) -0.0059(12) -0.0058(12)
C50 0.0274(12) 0.0552(17) 0.0355(15) 0.0050(12) 0.0026(10) -0.0041(11)
C90 0.0552(17) 0.0397(14) 0.0381(15) -0.0158(12) -0.0080(13) -0.0085(12)
C124 0.0487(16) 0.0399(15) 0.0460(17) 0.0132(12) 0.0098(13) 0.0218(13)
C89 0.0622(18) 0.0459(15) 0.0230(13) -0.0044(11) -0.0023(12) 0.0024(13)
C123 0.0315(13) 0.0552(17) 0.0346(15) 0.0050(12) -0.0066(11) -0.0005(11)
C18 0.0271(13) 0.090(2) 0.0422(17) 0.0108(16) -0.0189(12) -0.0155(14)
C20 0.0313(13) 0.075(2) 0.0252(13) -0.0050(13) -0.0075(10) 0.0107(13)
C125 0.0430(15) 0.0522(17) 0.0467(17) 0.0121(13) -0.0241(13) -0.0207(13)
C48 0.0364(14) 0.0554(17) 0.0369(15) -0.0048(13) 0.0029(11) 0.0135(12)
C49 0.0471(16) 0.070(2) 0.0228(13) 0.0010(13) -0.0028(11) 0.0026(14)
C127 0.0543(17) 0.0499(17) 0.0487(17) -0.0253(14) -0.0121(14) 0.0190(14)
C128 0.0328(14) 0.077(2) 0.0388(16) -0.0085(15) -0.0110(12) 0.0151(14)
C131 0.092(3) 0.0343(15) 0.0363(17) -0.0010(13) -0.0149(16) 0.0008(15)
C130 0.072(2) 0.0370(15) 0.0384(16) -0.0059(12) -0.0055(14) -0.0099(14)
C126 0.0381(15) 0.0572(18) 0.0525(18) -0.0138(15) 0.0135(13) -0.0151(13)
C19 0.067(2) 0.0563(19) 0.057(2) -0.0104(15) -0.0423(17) 0.0248(16)
C108 0.106(3) 0.0406(16) 0.0268(15) 0.0002(12) -0.0038(16) -0.0199(17)
C129 0.067(2) 0.065(2) 0.052(2) 0.0104(16) -0.0183(17) -0.0107(17)
C121 0.075(2) 0.062(2) 0.067(2) -0.0108(18) -0.0364(19) 0.0129(18)
C110 0.068(2) 0.072(2) 0.086(3) 0.049(2) -0.033(2) -0.0386(19)
C109 0.096(3) 0.0290(14) 0.061(2) 0.0178(14) 0.0230(19) 0.0189(16)
Cl8 0.0617(16) 0.065(2) 0.255(7) -0.059(4) 0.031(3) -0.0093(15)
Cl1A 0.184(4) 0.0286(8) 0.0515(18) 0.0016(9) -0.036(3) -0.0134(14)
Cl1D 0.247(9) 0.069(3) 0.100(5) -0.015(3) -0.139(6) 0.009(5)
Cl1E 0.161(6) 0.0305(17) 0.072(3) -0.0191(19) 0.049(3) -0.023(3)
Cl7 0.0246(15) 0.189(7) 0.069(3) 0.025(3) -0.0032(18) 0.014(3)
Cl1F 0.069(4) 0.127(7) 0.218(11) -0.112(7) -0.078(6) 0.044(4)
Cl1G 0.0807(6) 0.0590(5) 0.0533(5) -0.0026(4) 0.0065(4) -0.0095(4)
Cl1H 0.0540(6) 0.1245(10) 0.1134(10) 0.0106(8) -0.0189(6) -0.0041(6)
Cl27 0.074(3) 0.059(2) 0.120(4) -0.026(2) -0.021(2) 0.0095(19)
Cl28 0.078(3) 0.123(4) 0.140(5) 0.007(4) -0.046(3) -0.043(3)
C122 0.18(2) 0.099(15) 0.102(16) 0.009(12) -0.049(16) -0.080(16)

loop_
_atom_type_symbol
_atom_type_description
_atom_type_scat_dispersion_real
_atom_type_scat_dispersion_imag
_atom_type_scat_source
C C 0.0033 0.0016 'International Tables Vol C Tables 4.2.6.8 and 6.1.1.4'
H H 0.0000 0.0000 'International Tables Vol C Tables 4.2.6.8 and 6.1.1.4'
Cl Cl 0.1484 0.1585 'International Tables Vol C Tables 4.2.6.8 and 6.1.1.4'
Cu Cu 0.3201 1.2651 'International Tables Vol C Tables 4.2.6.8 and 6.1.1.4'
N N 0.0061 0.0033 'International Tables Vol C Tables 4.2.6.8 and 6.1.1.4'
O O 0.0106 0.0060 'International Tables Vol C Tables 4.2.6.8 and 6.1.1.4'
P P 0.1023 0.0942 'International Tables Vol C Tables 4.2.6.8 and 6.1.1.4'

loop_
_geom_angle_atom_site_label_1
_geom_angle_atom_site_label_2
_geom_angle_atom_site_label_3
_geom_angle
_geom_angle_site_symmetry_1
_geom_angle_site_symmetry_3
_geom_angle_publ_flag
Cl3 Cu3 Cu4 57.949(13) . . ?
Cl3 Cu3 Cl1 97.132(18) . . ?
Cl3 Cu3 Cl4 106.115(17) . . ?
Cl1 Cu3 Cu4 99.959(14) . . ?
Cl1 Cu3 Cl4 91.516(17) . . ?
Cl4 Cu3 Cu4 48.293(12) . . ?
P3 Cu3 Cu4 139.932(18) . . ?
P3 Cu3 Cl3 127.98(2) . . ?
P3 Cu3 Cl1 116.31(2) . . ?
P3 Cu3 Cl4 111.214(19) . . ?
Cl2 Cu1 Cu2 55.623(13) . . ?
Cl2 Cu1 Cl3 99.330(18) . . ?
Cl2 Cu1 Cl1 103.074(17) . . ?
Cl3 Cu1 Cu2 100.787(14) . . ?
Cl3 Cu1 Cl1 90.948(17) . . ?
Cl1 Cu1 Cu2 47.571(11) . . ?
P1 Cu1 Cu2 132.475(18) . . ?
P1 Cu1 Cl2 125.62(2) . . ?
P1 Cu1 Cl3 122.63(2) . . ?
P1 Cu1 Cl1 108.573(19) . . ?
Cl2 Cu4 Cu3 99.871(14) . . ?
Cl2 Cu4 Cl3 90.391(17) . . ?
Cl3 Cu4 Cu3 47.577(11) . . ?
Cl4 Cu4 Cu3 54.798(13) . . ?
Cl4 Cu4 Cl2 98.840(19) . . ?
Cl4 Cu4 Cl3 102.255(17) . . ?
P4 Cu4 Cu3 131.035(18) . . ?
P4 Cu4 Cl2 124.00(2) . . ?
P4 Cu4 Cl3 106.421(19) . . ?
P4 Cu4 Cl4 127.12(2) . . ?
Cl2 Cu2 Cu1 48.336(12) . . ?
Cl1 Cu2 Cu1 56.795(13) . . ?
Cl1 Cu2 Cl2 105.006(18) . . ?
Cl1 Cu2 Cl4 97.154(18) . . ?
Cl4 Cu2 Cu1 99.167(14) . . ?
Cl4 Cu2 Cl2 90.700(17) . . ?
P2 Cu2 Cu1 138.736(19) . . ?
P2 Cu2 Cl2 109.359(19) . . ?
P2 Cu2 Cl1 129.94(2) . . ?
P2 Cu2 Cl4 117.33(2) . . ?
Cu1 Cl2 Cu4 87.105(18) . . ?
Cu1 Cl2 Cu2 76.040(15) . . ?
Cu4 Cl2 Cu2 81.598(16) . . ?
Cu3 Cl3 Cu1 87.568(18) . . ?
Cu3 Cl3 Cu4 74.475(15) . . ?
Cu1 Cl3 Cu4 80.043(16) . . ?
Cu3 Cl1 Cu1 79.977(15) . . ?
Cu2 Cl1 Cu3 86.271(17) . . ?
Cu2 Cl1 Cu1 75.634(15) . . ?
Cu4 Cl4 Cu3 76.910(16) . . ?
Cu4 Cl4 Cu2 85.821(17) . . ?
Cu2 Cl4 Cu3 81.115(16) . . ?
N1 P1 Cu1 114.81(6) . . ?
N1 P1 C21 99.34(8) . . ?
N1 P1 C11 103.85(9) . . ?
C21 P1 Cu1 117.32(6) . . ?
C21 P1 C11 105.87(9) . . ?
C11 P1 Cu1 113.83(6) . . ?
N3 P3 Cu3 113.39(6) . . ?
N3 P3 C81 102.59(9) . . ?
N3 P3 C71 100.87(9) . . ?
C81 P3 Cu3 116.01(7) . . ?
C71 P3 Cu3 116.85(7) . . ?
C71 P3 C81 105.13(9) . . ?
N4 P4 Cu4 115.53(6) . . ?
N4 P4 C101 103.48(9) . . ?
N4 P4 C111 100.00(8) . . ?
C101 P4 Cu4 113.93(6) . . ?
C101 P4 C111 105.69(9) . . ?
C111 P4 Cu4 116.44(7) . . ?
N2 P2 Cu2 114.45(7) . . ?
N2 P2 C51 101.50(9) . . ?
N2 P2 C41 102.00(9) . . ?
C51 P2 Cu2 116.20(7) . . ?
C51 P2 C41 104.82(9) . . ?
C41 P2 Cu2 115.91(7) . . ?
C97 O8 C95 121.74(15) . . ?
C67 O6 C65 121.83(15) . . ?
C7 O2 C3 121.84(15) . . ?
C37 O4 C33 121.74(16) . . ?
P3 N3 H3 118.3 . . ?
C61 N3 P3 123.50(13) . . ?
C61 N3 H3 118.3 . . ?
P1 N1 H1 118.2 . . ?
C1 N1 P1 123.64(13) . . ?
C1 N1 H1 118.2 . . ?
P4 N4 H4 118.1 . . ?
C91 N4 P4 123.83(13) . . ?
C91 N4 H4 118.1 . . ?
P2 N2 H2 118.2 . . ?
C31 N2 P2 123.50(14) . . ?
C31 N2 H2 118.2 . . ?
O8 C95 C96 115.71(16) . . ?
O8 C95 C94 121.02(17) . . ?
C96 C95 C94 123.26(18) . . ?
C95 C96 H96 120.6 . . ?
C95 C96 C91 118.87(17) . . ?
C91 C96 H96 120.6 . . ?
C26 C21 P1 118.58(15) . . ?
C26 C21 C22 118.51(18) . . ?
C22 C21 P1 122.91(15) . . ?
N3 C61 C66 122.56(17) . . ?
N3 C61 C62 118.47(17) . . ?
C66 C61 C62 118.95(18) . . ?
N4 C91 C96 122.45(17) . . ?
N4 C91 C92 118.63(17) . . ?
C96 C91 C92 118.90(18) . . ?
C52 C51 P2 117.91(16) . . ?
C52 C51 C56 118.22(19) . . ?
C56 C51 P2 123.75(16) . . ?
O8 C97 C98 117.18(17) . . ?
O7 C97 O8 116.62(17) . . ?
O7 C97 C98 126.18(19) . . ?
C33 C32 H32 120.5 . . ?
C33 C32 C31 118.93(18) . . ?
C31 C32 H32 120.5 . . ?
C1 C2 H2A 120.8 . . ?
C3 C2 H2A 120.8 . . ?
C3 C2 C1 118.45(18) . . ?
C11 C16 H16 119.5 . . ?
C15 C16 H16 119.5 . . ?
C15 C16 C11 120.97(19) . . ?
C3 C4 C5 116.55(18) . . ?
C3 C4 C9 118.44(18) . . ?
C5 C4 C9 125.00(19) . . ?
C61 C66 H66 120.7 . . ?
C65 C66 C61 118.66(17) . . ?
C65 C66 H66 120.7 . . ?
O6 C65 C64 120.73(18) . . ?
C66 C65 O6 115.78(16) . . ?
C66 C65 C64 123.48(18) . . ?
C61 C62 H62 119.5 . . ?
C63 C62 C61 120.91(19) . . ?
C63 C62 H62 119.5 . . ?
N1 C1 C2 122.36(18) . . ?
N1 C1 C6 118.41(17) . . ?
C2 C1 C6 119.21(18) . . ?
O2 C3 C2 115.72(17) . . ?
O2 C3 C4 120.90(17) . . ?
C2 C3 C4 123.37(18) . . ?
C106 C101 P4 117.51(15) . . ?
C106 C101 C102 118.41(19) . . ?
C102 C101 P4 124.07(16) . . ?
C16 C11 P1 117.29(15) . . ?
C16 C11 C12 118.53(18) . . ?
C12 C11 P1 124.17(16) . . ?
C86 C81 P3 118.90(15) . . ?
C86 C81 C82 118.02(19) . . ?
C82 C81 P3 123.03(15) . . ?
C42 C41 P2 118.91(16) . . ?
C46 C41 P2 123.03(16) . . ?
C46 C41 C42 118.01(19) . . ?
O4 C33 C32 115.69(17) . . ?
O4 C33 C34 121.04(17) . . ?
C32 C33 C34 123.26(18) . . ?
N2 C31 C32 122.57(18) . . ?
N2 C31 C36 118.61(18) . . ?
C32 C31 C36 118.80(18) . . ?
C81 C86 H86 119.5 . . ?
C85 C86 C81 121.0(2) . . ?
C85 C86 H86 119.5 . . ?
C65 C64 C69 118.41(18) . . ?
C65 C64 C63 116.53(19) . . ?
C63 C64 C69 125.03(18) . . ?
C101 C106 H106 119.6 . . ?
C105 C106 C101 120.84(19) . . ?
C105 C106 H106 119.6 . . ?
C112 C111 P4 118.26(15) . . ?
C112 C111 C116 118.59(18) . . ?
C116 C111 P4 123.14(15) . . ?
C111 C112 H112 119.8 . . ?
C111 C112 C113 120.36(19) . . ?
C113 C112 H112 119.8 . . ?
C4 C5 H5 119.4 . . ?
C6 C5 C4 121.23(19) . . ?
C6 C5 H5 119.4 . . ?
C16 C15 H15 119.5 . . ?
C16 C15 C14 121.0(2) . . ?
C14 C15 H15 119.5 . . ?
C21 C26 H26 119.7 . . ?
C21 C26 C25 120.62(19) . . ?
C25 C26 H26 119.7 . . ?
C21 C22 H22 119.8 . . ?
C23 C22 C21 120.41(18) . . ?
C23 C22 H22 119.8 . . ?
C33 C34 C39 118.33(18) . . ?
C33 C34 C35 116.57(18) . . ?
C35 C34 C39 125.07(19) . . ?
C31 C36 H36 119.5 . . ?
C35 C36 C31 120.97(19) . . ?
C35 C36 H36 119.5 . . ?
O6 C67 C68 117.46(18) . . ?
O5 C67 O6 116.25(18) . . ?
O5 C67 C68 126.29(19) . . ?
C1 C6 H6 119.5 . . ?
C5 C6 C1 120.98(19) . . ?
C5 C6 H6 119.5 . . ?
C92 C93 H93 119.3 . . ?
C92 C93 C94 121.43(18) . . ?
C94 C93 H93 119.3 . . ?
C101 C102 H102 119.8 . . ?
C103 C102 C101 120.40(19) . . ?
C103 C102 H102 119.8 . . ?
C106 C105 H105 119.3 . . ?
C106 C105 C104 121.32(19) . . ?
C104 C105 H105 119.3 . . ?
C41 C42 H42 119.6 . . ?
C43 C42 C41 120.8(2) . . ?
C43 C42 H42 119.6 . . ?
C15 C14 C17 122.4(2) . . ?
C13 C14 C15 117.32(19) . . ?
C13 C14 C17 120.3(2) . . ?
O2 C7 C8 117.42(17) . . ?
O1 C7 O2 116.36(18) . . ?
O1 C7 C8 126.21(19) . . ?
C64 C69 C70 119.14(19) . . ?
C68 C69 C64 119.00(18) . . ?
C68 C69 C70 121.8(2) . . ?
C81 C82 H82 119.7 . . ?
C83 C82 C81 120.61(19) . . ?
C83 C82 H82 119.7 . . ?
C83 C84 C87 121.1(2) . . ?
C83 C84 C85 117.11(19) . . ?
C85 C84 C87 121.8(2) . . ?
C34 C39 C40 119.40(19) . . ?
C38 C39 C34 118.74(19) . . ?
C38 C39 C40 121.8(2) . . ?
C75 C74 C77 122.37(19) . . ?
C75 C74 C73 117.17(19) . . ?
C73 C74 C77 120.44(19) . . ?
C91 C92 H92 119.6 . . ?
C93 C92 C91 120.83(19) . . ?
C93 C92 H92 119.6 . . ?
C67 C68 H68 118.9 . . ?
C69 C68 C67 122.29(19) . . ?
C69 C68 H68 118.9 . . ?
C97 C98 H98 118.7 . . ?
C99 C98 C97 122.51(19) . . ?
C99 C98 H98 118.7 . . ?
C76 C71 P3 118.07(15) . . ?
C76 C71 C72 118.14(19) . . ?
C72 C71 P3 123.72(15) . . ?
C95 C94 C93 116.51(18) . . ?
C95 C94 C99 118.34(18) . . ?
C93 C94 C99 125.11(18) . . ?
C62 C63 C64 121.22(18) . . ?
C62 C63 H63 119.4 . . ?
C64 C63 H63 119.4 . . ?
C98 C99 C94 118.95(18) . . ?
C98 C99 C100 121.70(19) . . ?
C94 C99 C100 119.33(19) . . ?
C11 C12 H12 120.0 . . ?
C13 C12 C11 119.99(19) . . ?
C13 C12 H12 120.0 . . ?
C45 C44 C47 121.0(2) . . ?
C43 C44 C45 117.3(2) . . ?
C43 C44 C47 121.7(2) . . ?
C51 C52 H52 119.6 . . ?
C51 C52 C53 120.7(2) . . ?
C53 C52 H52 119.6 . . ?
C41 C46 H46 119.7 . . ?
C45 C46 C41 120.7(2) . . ?
C45 C46 H46 119.7 . . ?
C71 C76 H76 119.6 . . ?
C71 C76 C75 120.89(19) . . ?
C75 C76 H76 119.6 . . ?
C116 C115 H115 119.1 . . ?
C116 C115 C114 121.79(19) . . ?
C114 C115 H115 119.1 . . ?
C23 C24 C27 120.23(19) . . ?
C25 C24 C23 117.20(18) . . ?
C25 C24 C27 122.56(19) . . ?
C111 C116 H116 119.8 . . ?
C115 C116 C111 120.34(19) . . ?
C115 C116 H116 119.8 . . ?
C105 C104 C107 122.2(2) . . ?
C103 C104 C105 117.2(2) . . ?
C103 C104 C107 120.6(2) . . ?
O4 C37 C38 117.19(18) . . ?
O3 C37 O4 116.52(18) . . ?
O3 C37 C38 126.27(19) . . ?
C34 C35 H35 119.4 . . ?
C36 C35 C34 121.18(19) . . ?
C36 C35 H35 119.4 . . ?
C115 C114 C117 120.11(19) . . ?
C113 C114 C115 117.39(18) . . ?
C113 C114 C117 122.50(19) . . ?
C82 C83 C84 121.8(2) . . ?
C82 C83 H83 119.1 . . ?
C84 C83 H83 119.1 . . ?
C53 C54 C57 122.6(2) . . ?
C53 C54 C55 117.16(19) . . ?
C55 C54 C57 120.2(2) . . ?
C4 C9 C10 119.37(19) . . ?
C8 C9 C4 118.89(19) . . ?
C8 C9 C10 121.7(2) . . ?
C7 C8 H8 118.8 . . ?
C9 C8 C7 122.35(19) . . ?
C9 C8 H8 118.8 . . ?
C74 C77 C78 109.62(19) . . ?
C74 C77 C80 112.08(19) . . ?
C80 C77 C78 108.1(2) . . ?
C79 C77 C74 108.22(19) . . ?
C79 C77 C78 109.9(2) . . ?
C79 C77 C80 108.9(2) . . ?
C74 C75 C76 121.36(19) . . ?
C74 C75 H75 119.3 . . ?
C76 C75 H75 119.3 . . ?
C22 C23 C24 121.89(19) . . ?
C22 C23 H23 119.1 . . ?
C24 C23 H23 119.1 . . ?
C14 C13 H13 118.9 . . ?
C12 C13 C14 122.17(19) . . ?
C12 C13 H13 118.9 . . ?
C44 C45 H45 119.2 . . ?
C46 C45 C44 121.6(2) . . ?
C46 C45 H45 119.2 . . ?
C52 C53 H53 119.3 . . ?
C54 C53 C52 121.5(2) . . ?
C54 C53 H53 119.3 . . ?
C112 C113 H113 119.2 . . ?
C114 C113 C112 121.52(19) . . ?
C114 C113 H113 119.2 . . ?
C102 C103 C104 121.9(2) . . ?
C102 C103 H103 119.1 . . ?
C104 C103 H103 119.1 . . ?
C120 C117 C114 109.39(18) . . ?
C120 C117 C119 109.4(2) . . ?
C120 C117 C118 108.3(2) . . ?
C119 C117 C114 108.85(19) . . ?
C118 C117 C114 111.77(19) . . ?
C118 C117 C119 109.2(2) . . ?
C18 C17 C14 109.8(2) . . ?
C18 C17 C19 108.5(2) . . ?
C20 C17 C14 108.92(18) . . ?
C20 C17 C18 109.6(2) . . ?
C20 C17 C19 107.8(2) . . ?
C19 C17 C14 112.2(2) . . ?
C51 C56 H56 119.8 . . ?
C55 C56 C51 120.3(2) . . ?
C55 C56 H56 119.8 . . ?
C88 C87 C84 111.04(19) . . ?
C90 C87 C84 111.9(2) . . ?
C90 C87 C88 107.6(2) . . ?
C90 C87 C89 109.4(2) . . ?
C89 C87 C84 107.57(19) . . ?
C89 C87 C88 109.4(2) . . ?
C39 C38 C37 122.62(19) . . ?
C39 C38 H38 118.7 . . ?
C37 C38 H38 118.7 . . ?
C71 C72 H72 119.7 . . ?
C73 C72 C71 120.5(2) . . ?
C73 C72 H72 119.7 . . ?
C108 C107 C104 109.02(19) . . ?
C110 C107 C104 112.8(2) . . ?
C110 C107 C108 107.9(3) . . ?
C109 C107 C104 110.3(2) . . ?
C109 C107 C108 108.6(3) . . ?
C109 C107 C110 108.1(3) . . ?
C54 C57 C59 109.8(2) . . ?
C54 C57 C58 112.07(19) . . ?
C59 C57 C58 108.4(2) . . ?
C60 C57 C54 108.42(19) . . ?
C60 C57 C59 109.7(2) . . ?
C60 C57 C58 108.3(2) . . ?
C24 C27 C30 109.21(19) . . ?
C28 C27 C24 109.26(18) . . ?
C28 C27 C30 109.1(2) . . ?
C28 C27 C29 108.5(2) . . ?
C29 C27 C24 111.75(19) . . ?
C29 C27 C30 109.0(2) . . ?
C54 C55 H55 119.0 . . ?
C56 C55 C54 122.0(2) . . ?
C56 C55 H55 119.0 . . ?
C26 C25 H25 119.3 . . ?
C24 C25 C26 121.37(19) . . ?
C24 C25 H25 119.3 . . ?
C74 C73 H73 119.1 . . ?
C72 C73 C74 121.9(2) . . ?
C72 C73 H73 119.1 . . ?
C42 C43 C44 121.7(2) . . ?
C42 C43 H43 119.2 . . ?
C44 C43 H43 119.2 . . ?
C86 C85 C84 121.5(2) . . ?
C86 C85 H85 119.3 . . ?
C84 C85 H85 119.3 . . ?
C99 C100 H10A 109.5 . . ?
C99 C100 H10B 109.5 . . ?
C99 C100 H10C 109.5 . . ?
H10A C100 H10B 109.5 . . ?
H10A C100 H10C 109.5 . . ?
H10B C100 H10C 109.5 . . ?
C39 C40 H40A 109.5 . . ?
C39 C40 H40B 109.5 . . ?
C39 C40 H40C 109.5 . . ?
H40A C40 H40B 109.5 . . ?
H40A C40 H40C 109.5 . . ?
H40B C40 H40C 109.5 . . ?
C9 C10 H10D 109.5 . . ?
C9 C10 H10E 109.5 . . ?
C9 C10 H10F 109.5 . . ?
H10D C10 H10E 109.5 . . ?
H10D C10 H10F 109.5 . . ?
H10E C10 H10F 109.5 . . ?
C77 C78 H78A 109.5 . . ?
C77 C78 H78B 109.5 . . ?
C77 C78 H78C 109.5 . . ?
H78A C78 H78B 109.5 . . ?
H78A C78 H78C 109.5 . . ?
H78B C78 H78C 109.5 . . ?
C27 C28 H28A 109.5 . . ?
C27 C28 H28B 109.5 . . ?
C27 C28 H28C 109.5 . . ?
H28A C28 H28B 109.5 . . ?
H28A C28 H28C 109.5 . . ?
H28B C28 H28C 109.5 . . ?
C69 C70 H70A 109.5 . . ?
C69 C70 H70B 109.5 . . ?
C69 C70 H70C 109.5 . . ?
H70A C70 H70B 109.5 . . ?
H70A C70 H70C 109.5 . . ?
H70B C70 H70C 109.5 . . ?
C57 C59 H59A 109.5 . . ?
C57 C59 H59B 109.5 . . ?
C57 C59 H59C 109.5 . . ?
H59A C59 H59B 109.5 . . ?
H59A C59 H59C 109.5 . . ?
H59B C59 H59C 109.5 . . ?
C50 C47 C44 111.1(2) . . ?
C48 C47 C44 111.8(2) . . ?
C48 C47 C50 107.5(2) . . ?
C48 C47 C49 109.6(2) . . ?
C49 C47 C44 107.6(2) . . ?
C49 C47 C50 109.3(2) . . ?
C57 C58 H58A 109.5 . . ?
C57 C58 H58B 109.5 . . ?
C57 C58 H58C 109.5 . . ?
H58A C58 H58B 109.5 . . ?
H58A C58 H58C 109.5 . . ?
H58B C58 H58C 109.5 . . ?
C117 C120 H12A 109.5 . . ?
C117 C120 H12B 109.5 . . ?
C117 C120 H12C 109.5 . . ?
H12A C120 H12B 109.5 . . ?
H12A C120 H12C 109.5 . . ?
H12B C120 H12C 109.5 . . ?
C117 C119 H11A 109.5 . . ?
C117 C119 H11B 109.5 . . ?
C117 C119 H11C 109.5 . . ?
H11A C119 H11B 109.5 . . ?
H11A C119 H11C 109.5 . . ?
H11B C119 H11C 109.5 . . ?
C117 C118 H11D 109.5 . . ?
C117 C118 H11E 109.5 . . ?
C117 C118 H11F 109.5 . . ?
H11D C118 H11E 109.5 . . ?
H11D C118 H11F 109.5 . . ?
H11E C118 H11F 109.5 . . ?
C87 C88 H88A 109.5 . . ?
C87 C88 H88B 109.5 . . ?
C87 C88 H88C 109.5 . . ?
H88A C88 H88B 109.5 . . ?
H88A C88 H88C 109.5 . . ?
H88B C88 H88C 109.5 . . ?
C57 C60 H60A 109.5 . . ?
C57 C60 H60B 109.5 . . ?
C57 C60 H60C 109.5 . . ?
H60A C60 H60B 109.5 . . ?
H60A C60 H60C 109.5 . . ?
H60B C60 H60C 109.5 . . ?
C27 C30 H30A 109.5 . . ?
C27 C30 H30B 109.5 . . ?
C27 C30 H30C 109.5 . . ?
H30A C30 H30B 109.5 . . ?
H30A C30 H30C 109.5 . . ?
H30B C30 H30C 109.5 . . ?
C27 C29 H29A 109.5 . . ?
C27 C29 H29B 109.5 . . ?
C27 C29 H29C 109.5 . . ?
H29A C29 H29B 109.5 . . ?
H29A C29 H29C 109.5 . . ?
H29B C29 H29C 109.5 . . ?
C77 C80 H80A 109.5 . . ?
C77 C80 H80B 109.5 . . ?
C77 C80 H80C 109.5 . . ?
H80A C80 H80B 109.5 . . ?
H80A C80 H80C 109.5 . . ?
H80B C80 H80C 109.5 . . ?
C77 C79 H79A 109.5 . . ?
C77 C79 H79B 109.5 . . ?
C77 C79 H79C 109.5 . . ?
H79A C79 H79B 109.5 . . ?
H79A C79 H79C 109.5 . . ?
H79B C79 H79C 109.5 . . ?
C47 C50 H50A 109.5 . . ?
C47 C50 H50B 109.5 . . ?
C47 C50 H50C 109.5 . . ?
H50A C50 H50B 109.5 . . ?
H50A C50 H50C 109.5 . . ?
H50B C50 H50C 109.5 . . ?
C87 C90 H90A 109.5 . . ?
C87 C90 H90B 109.5 . . ?
C87 C90 H90C 109.5 . . ?
H90A C90 H90B 109.5 . . ?
H90A C90 H90C 109.5 . . ?
H90B C90 H90C 109.5 . . ?
Cl12 C124 Cl11 111.71(14) . . ?
Cl12 C124 H12H 109.3 . . ?
Cl12 C124 H12I 109.3 . . ?
Cl11 C124 H12H 109.3 . . ?
Cl11 C124 H12I 109.3 . . ?
H12H C124 H12I 107.9 . . ?
C87 C89 H89A 109.5 . . ?
C87 C89 H89B 109.5 . . ?
C87 C89 H89C 109.5 . . ?
H89A C89 H89B 109.5 . . ?
H89A C89 H89C 109.5 . . ?
H89B C89 H89C 109.5 . . ?
Cl9 C123 Cl10 111.48(15) . . ?
Cl9 C123 H12N 109.3 . . ?
Cl9 C123 H12O 109.3 . . ?
Cl10 C123 H12N 109.3 . . ?
Cl10 C123 H12O 109.3 . . ?
H12N C123 H12O 108.0 . . ?
C17 C18 H18A 109.5 . . ?
C17 C18 H18B 109.5 . . ?
C17 C18 H18C 109.5 . . ?
H18A C18 H18B 109.5 . . ?
H18A C18 H18C 109.5 . . ?
H18B C18 H18C 109.5 . . ?
C17 C20 H20A 109.5 . . ?
C17 C20 H20B 109.5 . . ?
C17 C20 H20C 109.5 . . ?
H20A C20 H20B 109.5 . . ?
H20A C20 H20C 109.5 . . ?
H20B C20 H20C 109.5 . . ?
Cl13 C125 Cl14 111.88(14) . . ?
Cl13 C125 H12F 109.2 . . ?
Cl13 C125 H12G 109.2 . . ?
Cl14 C125 H12F 109.2 . . ?
Cl14 C125 H12G 109.2 . . ?
H12F C125 H12G 107.9 . . ?
C47 C48 H48A 109.5 . . ?
C47 C48 H48B 109.5 . . ?
C47 C48 H48C 109.5 . . ?
H48A C48 H48B 109.5 . . ?
H48A C48 H48C 109.5 . . ?
H48B C48 H48C 109.5 . . ?
C47 C49 H49A 109.5 . . ?
C47 C49 H49B 109.5 . . ?
C47 C49 H49C 109.5 . . ?
H49A C49 H49B 109.5 . . ?
H49A C49 H49C 109.5 . . ?
H49B C49 H49C 109.5 . . ?
Cl17 C127 Cl18 112.45(15) . . ?
Cl17 C127 H12J 109.1 . . ?
Cl17 C127 H12K 109.1 . . ?
Cl18 C127 H12J 109.1 . . ?
Cl18 C127 H12K 109.1 . . ?
H12J C127 H12K 107.8 . . ?
Cl20 C128 H12D 104.0(17) . . ?
Cl20 C128 H12E 108.0(19) . . ?
Cl19 C128 Cl20 111.79(19) . . ?
Cl19 C128 H12D 110.5(17) . . ?
Cl19 C128 H12E 109.4(19) . . ?
Cl7 C128 Cl1F 106.6(4) . . ?
Cl7 C128 H12D 112.1(17) . . ?
Cl7 C128 H12E 125.5(19) . . ?
Cl1F C128 H12D 99.8(17) . . ?
Cl1F C128 H12E 94.2(19) . . ?
H12D C128 H12E 113(2) . . ?
Cl25 C131 H13E 103.8(19) . . ?
Cl25 C131 H13F 106(2) . . ?
Cl26 C131 Cl25 108.56(18) . . ?
Cl26 C131 H13E 112.5(19) . . ?
Cl26 C131 H13F 109(2) . . ?
Cl1D C131 H13E 116(2) . . ?
Cl1D C131 H13F 117(2) . . ?
Cl1D C131 Cl1E 109.0(4) . . ?
H13E C131 H13F 117(3) . . ?
Cl1E C131 H13E 92.0(19) . . ?
Cl1E C131 H13F 101(2) . . ?
Cl24 C130 Cl23 115.2(3) . . ?
Cl24 C130 H13A 108.5 . . ?
Cl24 C130 H13B 108.5 . . ?
Cl23 C130 H13A 108.5 . . ?
Cl23 C130 H13B 108.5 . . ?
H13A C130 H13B 107.5 . . ?
H13C C130 H13D 108.4 . . ?
Cl8 C130 H13C 110.0 . . ?
Cl8 C130 H13D 110.0 . . ?
Cl1A C130 H13C 110.0 . . ?
Cl1A C130 H13D 110.0 . . ?
Cl1A C130 Cl8 108.3(3) . . ?
Cl15 C126 Cl16 112.69(15) . . ?
Cl15 C126 H12L 109.1 . . ?
Cl15 C126 H12M 109.1 . . ?
Cl16 C126 H12L 109.1 . . ?
Cl16 C126 H12M 109.1 . . ?
H12L C126 H12M 107.8 . . ?
C17 C19 H19A 109.5 . . ?
C17 C19 H19B 109.5 . . ?
C17 C19 H19C 109.5 . . ?
H19A C19 H19B 109.5 . . ?
H19A C19 H19C 109.5 . . ?
H19B C19 H19C 109.5 . . ?
C107 C108 H10G 109.5 . . ?
C107 C108 H10H 109.5 . . ?
C107 C108 H10I 109.5 . . ?
H10G C108 H10H 109.5 . . ?
H10G C108 H10I 109.5 . . ?
H10H C108 H10I 109.5 . . ?
H12R C129 H12S 107.7 . . ?
Cl1G C129 H12R 108.8 . . ?
Cl1G C129 H12S 108.8 . . ?
Cl1H C129 H12R 108.8 . . ?
Cl1H C129 H12S 108.8 . . ?
Cl1H C129 Cl1G 113.7(2) . . ?
Cl6 C121 H12P 108.7 . . ?
Cl6 C121 H12Q 108.7 . . ?
Cl5 C121 Cl6 114.2(2) . . ?
Cl5 C121 H12P 108.7 . . ?
Cl5 C121 H12Q 108.7 . . ?
H12P C121 H12Q 107.6 . . ?
C107 C110 H11G 109.5 . . ?
C107 C110 H11H 109.5 . . ?
C107 C110 H11I 109.5 . . ?
H11G C110 H11H 109.5 . . ?
H11G C110 H11I 109.5 . . ?
H11H C110 H11I 109.5 . . ?
C107 C109 H10J 109.5 . . ?
C107 C109 H10K 109.5 . . ?
C107 C109 H10L 109.5 . . ?
H10J C109 H10K 109.5 . . ?
H10J C109 H10L 109.5 . . ?
H10K C109 H10L 109.5 . . ?
Cl27 C122 Cl28 111.6(10) . . ?
Cl27 C122 H12T 109.3 . . ?
Cl27 C122 H12U 109.3 . . ?
Cl28 C122 H12T 109.3 . . ?
Cl28 C122 H12U 109.3 . . ?
H12T C122 H12U 108.0 . . ?

loop_
_geom_bond_atom_site_label_1
_geom_bond_atom_site_label_2
_geom_bond_distance
_geom_bond_site_symmetry_2
_geom_bond_publ_flag
Cu3 Cu4 3.0062(4) . ?
Cu3 Cl3 2.3032(5) . ?
Cu3 Cl1 2.4010(5) . ?
Cu3 Cl4 2.5220(5) . ?
Cu3 P3 2.1617(5) . ?
Cu1 Cu2 3.0073(4) . ?
Cu1 Cl2 2.3150(5) . ?
Cu1 Cl3 2.3440(5) . ?
Cu1 Cl1 2.5975(5) . ?
Cu1 P1 2.1600(5) . ?
Cu4 Cl2 2.3527(5) . ?
Cu4 Cl3 2.6445(5) . ?
Cu4 Cl4 2.3042(5) . ?
Cu4 P4 2.1615(5) . ?
Cu2 Cl2 2.5576(5) . ?
Cu2 Cl1 2.2914(5) . ?
Cu2 Cl4 2.4122(5) . ?
Cu2 P2 2.1637(6) . ?
P1 N1 1.7058(17) . ?
P1 C21 1.8113(19) . ?
P1 C11 1.816(2) . ?
P3 N3 1.7052(17) . ?
P3 C81 1.818(2) . ?
P3 C71 1.812(2) . ?
P4 N4 1.7043(17) . ?
P4 C101 1.815(2) . ?
P4 C111 1.8151(19) . ?
P2 N2 1.7036(17) . ?
P2 C51 1.813(2) . ?
P2 C41 1.818(2) . ?
Cl13 C125 1.755(3) . ?
Cl12 C124 1.755(3) . ?
Cl17 C127 1.760(3) . ?
Cl18 C127 1.764(3) . ?
Cl15 C126 1.757(3) . ?
Cl16 C126 1.764(3) . ?
Cl14 C125 1.772(3) . ?
Cl11 C124 1.776(3) . ?
Cl9 C123 1.757(3) . ?
Cl10 C123 1.771(3) . ?
Cl6 C121 1.751(3) . ?
Cl20 C128 1.823(4) . ?
Cl25 C131 1.860(4) . ?
Cl26 C131 1.715(4) . ?
Cl5 C121 1.707(4) . ?
Cl19 C128 1.702(4) . ?
O8 C95 1.382(2) . ?
O8 C97 1.374(2) . ?
Cl24 C130 1.651(6) . ?
O6 C65 1.383(2) . ?
O6 C67 1.370(2) . ?
O2 C3 1.379(2) . ?
O2 C7 1.370(2) . ?
Cl23 C130 1.833(5) . ?
O4 C33 1.378(2) . ?
O4 C37 1.373(2) . ?
O5 C67 1.219(2) . ?
O7 C97 1.216(2) . ?
O1 C7 1.218(2) . ?
O3 C37 1.219(3) . ?
N3 H3 0.8800 . ?
N3 C61 1.387(3) . ?
N1 H1 0.8800 . ?
N1 C1 1.384(3) . ?
N4 H4 0.8800 . ?
N4 C91 1.387(2) . ?
N2 H2 0.8800 . ?
N2 C31 1.386(3) . ?
C95 C96 1.385(3) . ?
C95 C94 1.394(3) . ?
C96 H96 0.9500 . ?
C96 C91 1.396(3) . ?
C21 C26 1.385(3) . ?
C21 C22 1.393(3) . ?
C61 C66 1.400(3) . ?
C61 C62 1.405(3) . ?
C91 C92 1.408(3) . ?
C51 C52 1.388(3) . ?
C51 C56 1.396(3) . ?
C97 C98 1.439(3) . ?
C32 H32 0.9500 . ?
C32 C33 1.382(3) . ?
C32 C31 1.396(3) . ?
C2 H2A 0.9500 . ?
C2 C1 1.399(3) . ?
C2 C3 1.383(3) . ?
C16 H16 0.9500 . ?
C16 C11 1.393(3) . ?
C16 C15 1.388(3) . ?
C4 C3 1.395(3) . ?
C4 C5 1.409(3) . ?
C4 C9 1.440(3) . ?
C66 H66 0.9500 . ?
C66 C65 1.377(3) . ?
C65 C64 1.395(3) . ?
C62 H62 0.9500 . ?
C62 C63 1.368(3) . ?
C1 C6 1.403(3) . ?
C101 C106 1.390(3) . ?
C101 C102 1.394(3) . ?
C11 C12 1.394(3) . ?
C81 C86 1.391(3) . ?
C81 C82 1.392(3) . ?
C41 C42 1.394(3) . ?
C41 C46 1.391(3) . ?
C33 C34 1.395(3) . ?
C31 C36 1.407(3) . ?
C86 H86 0.9500 . ?
C86 C85 1.384(3) . ?
C64 C69 1.443(3) . ?
C64 C63 1.407(3) . ?
C106 H106 0.9500 . ?
C106 C105 1.388(3) . ?
C111 C112 1.392(3) . ?
C111 C116 1.396(3) . ?
C112 H112 0.9500 . ?
C112 C113 1.396(3) . ?
C5 H5 0.9500 . ?
C5 C6 1.366(3) . ?
C15 H15 0.9500 . ?
C15 C14 1.396(3) . ?
C26 H26 0.9500 . ?
C26 C25 1.393(3) . ?
C22 H22 0.9500 . ?
C22 C23 1.380(3) . ?
C34 C39 1.445(3) . ?
C34 C35 1.407(3) . ?
C36 H36 0.9500 . ?
C36 C35 1.372(3) . ?
C67 C68 1.437(3) . ?
C6 H6 0.9500 . ?
C93 H93 0.9500 . ?
C93 C92 1.369(3) . ?
C93 C94 1.408(3) . ?
C102 H102 0.9500 . ?
C102 C103 1.384(3) . ?
C105 H105 0.9500 . ?
C105 C104 1.396(3) . ?
C42 H42 0.9500 . ?
C42 C43 1.381(3) . ?
C14 C13 1.395(3) . ?
C14 C17 1.531(3) . ?
C7 C8 1.435(3) . ?
C69 C68 1.352(3) . ?
C69 C70 1.501(3) . ?
C82 H82 0.9500 . ?
C82 C83 1.385(3) . ?
C84 C83 1.392(3) . ?
C84 C87 1.538(3) . ?
C84 C85 1.394(3) . ?
C39 C38 1.349(3) . ?
C39 C40 1.500(3) . ?
C74 C77 1.534(3) . ?
C74 C75 1.387(3) . ?
C74 C73 1.400(3) . ?
C92 H92 0.9500 . ?
C68 H68 0.9500 . ?
C98 H98 0.9500 . ?
C98 C99 1.352(3) . ?
C71 C76 1.390(3) . ?
C71 C72 1.395(3) . ?
C94 C99 1.442(3) . ?
C63 H63 0.9500 . ?
C99 C100 1.501(3) . ?
C12 H12 0.9500 . ?
C12 C13 1.384(3) . ?
C44 C45 1.393(3) . ?
C44 C43 1.388(3) . ?
C44 C47 1.538(3) . ?
C52 H52 0.9500 . ?
C52 C53 1.396(3) . ?
C46 H46 0.9500 . ?
C46 C45 1.383(3) . ?
C76 H76 0.9500 . ?
C76 C75 1.394(3) . ?
C115 H115 0.9500 . ?
C115 C116 1.384(3) . ?
C115 C114 1.397(3) . ?
C24 C23 1.394(3) . ?
C24 C27 1.533(3) . ?
C24 C25 1.390(3) . ?
C116 H116 0.9500 . ?
C104 C103 1.396(3) . ?
C104 C107 1.529(3) . ?
C37 C38 1.441(3) . ?
C35 H35 0.9500 . ?
C114 C113 1.388(3) . ?
C114 C117 1.538(3) . ?
C83 H83 0.9500 . ?
C54 C53 1.383(3) . ?
C54 C57 1.535(3) . ?
C54 C55 1.398(3) . ?
C9 C8 1.355(3) . ?
C9 C10 1.500(3) . ?
C8 H8 0.9500 . ?
C77 C78 1.540(3) . ?
C77 C80 1.536(3) . ?
C77 C79 1.526(4) . ?
C75 H75 0.9500 . ?
C23 H23 0.9500 . ?
C13 H13 0.9500 . ?
C45 H45 0.9500 . ?
C53 H53 0.9500 . ?
C113 H113 0.9500 . ?
C103 H103 0.9500 . ?
C117 C120 1.525(3) . ?
C117 C119 1.535(3) . ?
C117 C118 1.534(3) . ?
C17 C18 1.526(3) . ?
C17 C20 1.522(3) . ?
C17 C19 1.529(4) . ?
C56 H56 0.9500 . ?
C56 C55 1.381(3) . ?
C87 C88 1.536(4) . ?
C87 C90 1.528(4) . ?
C87 C89 1.532(4) . ?
C38 H38 0.9500 . ?
C72 H72 0.9500 . ?
C72 C73 1.382(3) . ?
C107 C108 1.523(4) . ?
C107 C110 1.517(4) . ?
C107 C109 1.516(4) . ?
C57 C59 1.536(3) . ?
C57 C58 1.537(3) . ?
C57 C60 1.530(4) . ?
C27 C28 1.527(3) . ?
C27 C30 1.537(3) . ?
C27 C29 1.532(3) . ?
C55 H55 0.9500 . ?
C25 H25 0.9500 . ?
C73 H73 0.9500 . ?
C43 H43 0.9500 . ?
C85 H85 0.9500 . ?
C100 H10A 0.9800 . ?
C100 H10B 0.9800 . ?
C100 H10C 0.9800 . ?
C40 H40A 0.9800 . ?
C40 H40B 0.9800 . ?
C40 H40C 0.9800 . ?
C10 H10D 0.9800 . ?
C10 H10E 0.9800 . ?
C10 H10F 0.9800 . ?
C78 H78A 0.9800 . ?
C78 H78B 0.9800 . ?
C78 H78C 0.9800 . ?
C28 H28A 0.9800 . ?
C28 H28B 0.9800 . ?
C28 H28C 0.9800 . ?
C70 H70A 0.9800 . ?
C70 H70B 0.9800 . ?
C70 H70C 0.9800 . ?
C59 H59A 0.9800 . ?
C59 H59B 0.9800 . ?
C59 H59C 0.9800 . ?
C47 C50 1.538(4) . ?
C47 C48 1.527(4) . ?
C47 C49 1.537(4) . ?
C58 H58A 0.9800 . ?
C58 H58B 0.9800 . ?
C58 H58C 0.9800 . ?
C120 H12A 0.9800 . ?
C120 H12B 0.9800 . ?
C120 H12C 0.9800 . ?
C119 H11A 0.9800 . ?
C119 H11B 0.9800 . ?
C119 H11C 0.9800 . ?
C118 H11D 0.9800 . ?
C118 H11E 0.9800 . ?
C118 H11F 0.9800 . ?
C88 H88A 0.9800 . ?
C88 H88B 0.9800 . ?
C88 H88C 0.9800 . ?
C60 H60A 0.9800 . ?
C60 H60B 0.9800 . ?
C60 H60C 0.9800 . ?
C30 H30A 0.9800 . ?
C30 H30B 0.9800 . ?
C30 H30C 0.9800 . ?
C29 H29A 0.9800 . ?
C29 H29B 0.9800 . ?
C29 H29C 0.9800 . ?
C80 H80A 0.9800 . ?
C80 H80B 0.9800 . ?
C80 H80C 0.9800 . ?
C79 H79A 0.9800 . ?
C79 H79B 0.9800 . ?
C79 H79C 0.9800 . ?
C50 H50A 0.9800 . ?
C50 H50B 0.9800 . ?
C50 H50C 0.9800 . ?
C90 H90A 0.9800 . ?
C90 H90B 0.9800 . ?
C90 H90C 0.9800 . ?
C124 H12H 0.9900 . ?
C124 H12I 0.9900 . ?
C89 H89A 0.9800 . ?
C89 H89B 0.9800 . ?
C89 H89C 0.9800 . ?
C123 H12N 0.9900 . ?
C123 H12O 0.9900 . ?
C18 H18A 0.9800 . ?
C18 H18B 0.9800 . ?
C18 H18C 0.9800 . ?
C20 H20A 0.9800 . ?
C20 H20B 0.9800 . ?
C20 H20C 0.9800 . ?
C125 H12F 0.9900 . ?
C125 H12G 0.9900 . ?
C48 H48A 0.9800 . ?
C48 H48B 0.9800 . ?
C48 H48C 0.9800 . ?
C49 H49A 0.9800 . ?
C49 H49B 0.9800 . ?
C49 H49C 0.9800 . ?
C127 H12J 0.9900 . ?
C127 H12K 0.9900 . ?
C128 Cl7 1.662(6) . ?
C128 Cl1F 1.946(7) . ?
C128 H12D 0.98(3) . ?
C128 H12E 0.95(3) . ?
C131 Cl1D 1.496(6) . ?
C131 H13E 0.98(3) . ?
C131 H13F 0.97(4) . ?
C131 Cl1E 2.011(7) . ?
C130 H13A 0.9900 . ?
C130 H13B 0.9900 . ?
C130 H13C 0.9900 . ?
C130 H13D 0.9900 . ?
C130 Cl8 1.829(6) . ?
C130 Cl1A 1.738(4) . ?
C126 H12L 0.9900 . ?
C126 H12M 0.9900 . ?
C19 H19A 0.9800 . ?
C19 H19B 0.9800 . ?
C19 H19C 0.9800 . ?
C108 H10G 0.9800 . ?
C108 H10H 0.9800 . ?
C108 H10I 0.9800 . ?
C129 H12R 0.9900 . ?
C129 H12S 0.9900 . ?
C129 Cl1G 1.750(3) . ?
C129 Cl1H 1.708(4) . ?
C121 H12P 0.9900 . ?
C121 H12Q 0.9900 . ?
C110 H11G 0.9800 . ?
C110 H11H 0.9800 . ?
C110 H11I 0.9800 . ?
C109 H10J 0.9800 . ?
C109 H10K 0.9800 . ?
C109 H10L 0.9800 . ?
Cl27 C122 1.74(2) . ?
Cl28 C122 1.75(2) . ?
C122 H12T 0.9900 . ?
C122 H12U 0.9900 . ?

loop_
_geom_torsion_atom_site_label_1
_geom_torsion_atom_site_label_2
_geom_torsion_atom_site_label_3
_geom_torsion_atom_site_label_4
_geom_torsion
_geom_torsion_site_symmetry_1
_geom_torsion_site_symmetry_2
_geom_torsion_site_symmetry_3
_geom_torsion_site_symmetry_4
_geom_torsion_publ_flag
Cu3 P3 N3 C61 52.03(17) . . . . ?
Cu3 P3 C81 C86 26.43(19) . . . . ?
Cu3 P3 C81 C82 -150.92(16) . . . . ?
Cu3 P3 C71 C76 -12.6(2) . . . . ?
Cu3 P3 C71 C72 170.50(17) . . . . ?
Cu1 P1 N1 C1 -47.12(18) . . . . ?
Cu1 P1 C21 C26 8.47(19) . . . . ?
Cu1 P1 C21 C22 -171.11(15) . . . . ?
Cu1 P1 C11 C16 -28.12(17) . . . . ?
Cu1 P1 C11 C12 150.55(15) . . . . ?
Cu4 P4 N4 C91 49.83(18) . . . . ?
Cu4 P4 C101 C106 29.03(17) . . . . ?
Cu4 P4 C101 C102 -149.38(16) . . . . ?
Cu4 P4 C111 C112 -7.81(19) . . . . ?
Cu4 P4 C111 C116 173.09(15) . . . . ?
Cu2 P2 N2 C31 -54.58(18) . . . . ?
Cu2 P2 C51 C52 12.1(2) . . . . ?
Cu2 P2 C51 C56 -171.95(17) . . . . ?
Cu2 P2 C41 C42 -26.98(19) . . . . ?
Cu2 P2 C41 C46 150.38(15) . . . . ?
P1 N1 C1 C2 -13.5(3) . . . . ?
P1 N1 C1 C6 167.77(16) . . . . ?
P1 C21 C26 C25 -179.94(18) . . . . ?
P1 C21 C22 C23 179.10(17) . . . . ?
P1 C11 C12 C13 -179.28(16) . . . . ?
P3 N3 C61 C66 9.1(3) . . . . ?
P3 N3 C61 C62 -172.31(15) . . . . ?
P3 C81 C86 C85 -177.42(18) . . . . ?
P3 C81 C82 C83 177.17(17) . . . . ?
P3 C71 C76 C75 -175.36(17) . . . . ?
P3 C71 C72 C73 175.53(18) . . . . ?
P4 N4 C91 C96 8.4(3) . . . . ?
P4 N4 C91 C92 -173.13(16) . . . . ?
P4 C101 C106 C105 -179.05(16) . . . . ?
P4 C101 C102 C103 178.85(17) . . . . ?
P4 C111 C112 C113 -179.21(18) . . . . ?
P4 C111 C116 C115 -179.92(17) . . . . ?
P2 N2 C31 C32 -3.8(3) . . . . ?
P2 N2 C31 C36 177.71(16) . . . . ?
P2 C51 C52 C53 173.95(17) . . . . ?
P2 C51 C56 C55 -174.26(19) . . . . ?
P2 C41 C42 C43 177.41(18) . . . . ?
P2 C41 C46 C45 -176.95(17) . . . . ?
O8 C95 C96 C91 178.18(17) . . . . ?
O8 C95 C94 C93 -176.21(18) . . . . ?
O8 C95 C94 C99 6.1(3) . . . . ?
O8 C97 C98 C99 2.4(3) . . . . ?
O6 C65 C64 C69 6.1(3) . . . . ?
O6 C65 C64 C63 -175.49(18) . . . . ?
O6 C67 C68 C69 2.8(3) . . . . ?
O2 C7 C8 C9 -2.2(3) . . . . ?
O4 C33 C34 C39 -6.7(3) . . . . ?
O4 C33 C34 C35 174.90(18) . . . . ?
O4 C37 C38 C39 -3.0(3) . . . . ?
O5 C67 C68 C69 -178.1(2) . . . . ?
O7 C97 C98 C99 -179.4(2) . . . . ?
O1 C7 C8 C9 179.0(2) . . . . ?
O3 C37 C38 C39 178.7(2) . . . . ?
N3 P3 C81 C86 150.60(17) . . . . ?
N3 P3 C81 C82 -26.8(2) . . . . ?
N3 P3 C71 C76 -135.96(17) . . . . ?
N3 P3 C71 C72 47.1(2) . . . . ?
N3 C61 C66 C65 177.18(18) . . . . ?
N3 C61 C62 C63 -174.27(19) . . . . ?
N1 P1 C21 C26 132.78(17) . . . . ?
N1 P1 C21 C22 -46.80(19) . . . . ?
N1 P1 C11 C16 -153.66(15) . . . . ?
N1 P1 C11 C12 25.00(19) . . . . ?
N1 C1 C6 C5 175.6(2) . . . . ?
N4 P4 C101 C106 155.28(15) . . . . ?
N4 P4 C101 C102 -23.13(19) . . . . ?
N4 P4 C111 C112 -133.02(17) . . . . ?
N4 P4 C111 C116 47.88(19) . . . . ?
N4 C91 C92 C93 -175.0(2) . . . . ?
N2 P2 C51 C52 136.91(17) . . . . ?
N2 P2 C51 C56 -47.1(2) . . . . ?
N2 P2 C41 C42 -151.98(17) . . . . ?
N2 P2 C41 C46 25.39(19) . . . . ?
N2 C31 C36 C35 174.5(2) . . . . ?
C95 O8 C97 O7 -179.17(18) . . . . ?
C95 O8 C97 C98 -0.8(3) . . . . ?
C95 C96 C91 N4 177.04(19) . . . . ?
C95 C96 C91 C92 -1.4(3) . . . . ?
C95 C94 C99 C98 -4.4(3) . . . . ?
C95 C94 C99 C100 174.2(2) . . . . ?
C96 C95 C94 C93 5.0(3) . . . . ?
C96 C95 C94 C99 -172.7(2) . . . . ?
C96 C91 C92 C93 3.5(3) . . . . ?
C21 P1 N1 C1 -173.17(16) . . . . ?
C21 P1 C11 C16 102.22(16) . . . . ?
C21 P1 C11 C12 -79.12(19) . . . . ?
C21 C26 C25 C24 0.6(4) . . . . ?
C21 C22 C23 C24 1.0(3) . . . . ?
C61 C66 C65 O6 177.05(17) . . . . ?
C61 C66 C65 C64 -3.3(3) . . . . ?
C61 C62 C63 C64 -2.7(3) . . . . ?
C51 P2 N2 C31 179.45(17) . . . . ?
C51 P2 C41 C42 102.53(18) . . . . ?
C51 P2 C41 C46 -80.10(19) . . . . ?
C51 C52 C53 C54 0.8(3) . . . . ?
C51 C56 C55 C54 0.3(4) . . . . ?
C97 O8 C95 C96 175.41(18) . . . . ?
C97 O8 C95 C94 -3.5(3) . . . . ?
C97 C98 C99 C94 0.2(3) . . . . ?
C97 C98 C99 C100 -178.3(2) . . . . ?
C32 C33 C34 C39 172.6(2) . . . . ?
C32 C33 C34 C35 -5.8(3) . . . . ?
C32 C31 C36 C35 -4.0(3) . . . . ?
C2 C1 C6 C5 -3.1(3) . . . . ?
C16 C11 C12 C13 -0.6(3) . . . . ?
C16 C15 C14 C13 0.2(3) . . . . ?
C16 C15 C14 C17 -179.98(19) . . . . ?
C4 C5 C6 C1 1.1(4) . . . . ?
C4 C9 C8 C7 0.3(3) . . . . ?
C66 C61 C62 C63 4.4(3) . . . . ?
C66 C65 C64 C69 -173.48(19) . . . . ?
C66 C65 C64 C63 4.9(3) . . . . ?
C65 O6 C67 O5 179.99(18) . . . . ?
C65 O6 C67 C68 -0.8(3) . . . . ?
C65 C64 C69 C68 -4.2(3) . . . . ?
C65 C64 C69 C70 173.8(2) . . . . ?
C65 C64 C63 C62 -1.8(3) . . . . ?
C62 C61 C66 C65 -1.4(3) . . . . ?
C1 C2 C3 O2 -178.42(17) . . . . ?
C1 C2 C3 C4 3.1(3) . . . . ?
C3 O2 C7 O1 179.47(17) . . . . ?
C3 O2 C7 C8 0.6(3) . . . . ?
C3 C2 C1 N1 -177.60(18) . . . . ?
C3 C2 C1 C6 1.1(3) . . . . ?
C3 C4 C5 C6 2.9(3) . . . . ?
C3 C4 C9 C8 3.1(3) . . . . ?
C3 C4 C9 C10 -175.4(2) . . . . ?
C101 P4 N4 C91 -75.39(18) . . . . ?
C101 P4 C111 C112 119.79(17) . . . . ?
C101 P4 C111 C116 -59.31(19) . . . . ?
C101 C106 C105 C104 0.5(3) . . . . ?
C101 C102 C103 C104 -0.3(3) . . . . ?
C11 P1 N1 C1 77.80(18) . . . . ?
C11 P1 C21 C26 -119.83(17) . . . . ?
C11 P1 C21 C22 60.60(19) . . . . ?
C11 C16 C15 C14 -1.0(3) . . . . ?
C11 C12 C13 C14 -0.1(3) . . . . ?
C81 P3 N3 C61 -73.86(17) . . . . ?
C81 P3 C71 C76 117.67(17) . . . . ?
C81 P3 C71 C72 -59.3(2) . . . . ?
C81 C86 C85 C84 0.7(4) . . . . ?
C81 C82 C83 C84 -0.4(3) . . . . ?
C41 P2 N2 C31 71.38(18) . . . . ?
C41 P2 C51 C52 -117.23(18) . . . . ?
C41 P2 C51 C56 58.7(2) . . . . ?
C41 C42 C43 C44 -1.2(4) . . . . ?
C41 C46 C45 C44 0.4(3) . . . . ?
C33 O4 C37 O3 179.97(18) . . . . ?
C33 O4 C37 C38 1.5(3) . . . . ?
C33 C32 C31 N2 -177.16(19) . . . . ?
C33 C32 C31 C36 1.3(3) . . . . ?
C33 C34 C39 C38 5.2(3) . . . . ?
C33 C34 C39 C40 -172.9(2) . . . . ?
C33 C34 C35 C36 2.9(3) . . . . ?
C31 C32 C33 O4 -176.93(18) . . . . ?
C31 C32 C33 C34 3.7(3) . . . . ?
C31 C36 C35 C34 1.9(3) . . . . ?
C86 C81 C82 C83 -0.2(3) . . . . ?
C64 C69 C68 C67 -0.2(3) . . . . ?
C106 C101 C102 C103 0.4(3) . . . . ?
C106 C105 C104 C103 -0.4(3) . . . . ?
C106 C105 C104 C107 -179.38(19) . . . . ?
C111 P4 N4 C91 175.66(17) . . . . ?
C111 P4 C101 C106 -100.06(16) . . . . ?
C111 P4 C101 C102 81.53(19) . . . . ?
C111 C112 C113 C114 -0.6(4) . . . . ?
C112 C111 C116 C115 1.0(3) . . . . ?
C5 C4 C3 O2 176.55(19) . . . . ?
C5 C4 C3 C2 -5.1(3) . . . . ?
C5 C4 C9 C8 -178.3(2) . . . . ?
C5 C4 C9 C10 3.2(4) . . . . ?
C15 C16 C11 P1 179.93(16) . . . . ?
C15 C16 C11 C12 1.2(3) . . . . ?
C15 C14 C13 C12 0.3(3) . . . . ?
C15 C14 C17 C18 124.6(3) . . . . ?
C15 C14 C17 C20 -115.4(2) . . . . ?
C15 C14 C17 C19 3.8(3) . . . . ?
C26 C21 C22 C23 -0.5(3) . . . . ?
C22 C21 C26 C25 -0.3(3) . . . . ?
C34 C39 C38 C37 -0.4(3) . . . . ?
C67 O6 C65 C66 175.97(17) . . . . ?
C67 O6 C65 C64 -3.7(3) . . . . ?
C93 C94 C99 C98 178.1(2) . . . . ?
C93 C94 C99 C100 -3.3(3) . . . . ?
C102 C101 C106 C105 -0.5(3) . . . . ?
C105 C104 C103 C102 0.3(3) . . . . ?
C105 C104 C107 C108 112.1(3) . . . . ?
C105 C104 C107 C110 -7.7(3) . . . . ?
C105 C104 C107 C109 -128.7(3) . . . . ?
C42 C41 C46 C45 0.4(3) . . . . ?
C7 O2 C3 C2 -175.57(17) . . . . ?
C7 O2 C3 C4 2.9(3) . . . . ?
C69 C64 C63 C62 176.5(2) . . . . ?
C82 C81 C86 C85 0.1(3) . . . . ?
C39 C34 C35 C36 -175.3(2) . . . . ?
C92 C93 C94 C95 -2.7(3) . . . . ?
C92 C93 C94 C99 174.8(2) . . . . ?
C71 P3 N3 C61 177.77(16) . . . . ?
C71 P3 C81 C86 -104.30(18) . . . . ?
C71 P3 C81 C82 78.35(19) . . . . ?
C71 C76 C75 C74 -0.2(3) . . . . ?
C71 C72 C73 C74 -0.5(4) . . . . ?
C94 C95 C96 C91 -3.0(3) . . . . ?
C94 C93 C92 C91 -1.4(3) . . . . ?
C63 C64 C69 C68 177.6(2) . . . . ?
C63 C64 C69 C70 -4.5(3) . . . . ?
C52 C51 C56 C55 1.7(4) . . . . ?
C46 C41 C42 C43 -0.1(3) . . . . ?
C76 C71 C72 C73 -1.4(3) . . . . ?
C115 C114 C113 C112 0.4(3) . . . . ?
C115 C114 C117 C120 60.1(3) . . . . ?
C115 C114 C117 C119 -59.3(3) . . . . ?
C115 C114 C117 C118 -180.0(2) . . . . ?
C116 C111 C112 C113 -0.1(3) . . . . ?
C116 C115 C114 C113 0.5(3) . . . . ?
C116 C115 C114 C117 180.0(2) . . . . ?
C37 O4 C33 C32 -175.96(18) . . . . ?
C37 O4 C33 C34 3.4(3) . . . . ?
C35 C34 C39 C38 -176.6(2) . . . . ?
C35 C34 C39 C40 5.3(3) . . . . ?
C114 C115 C116 C111 -1.2(3) . . . . ?
C83 C84 C87 C88 37.9(3) . . . . ?
C83 C84 C87 C90 158.1(2) . . . . ?
C83 C84 C87 C89 -81.8(3) . . . . ?
C83 C84 C85 C86 -1.2(3) . . . . ?
C9 C4 C3 O2 -4.7(3) . . . . ?
C9 C4 C3 C2 173.6(2) . . . . ?
C9 C4 C5 C6 -175.7(2) . . . . ?
C77 C74 C75 C76 176.7(2) . . . . ?
C77 C74 C73 C72 -176.3(2) . . . . ?
C75 C74 C77 C78 127.4(2) . . . . ?
C75 C74 C77 C80 7.4(3) . . . . ?
C75 C74 C77 C79 -112.7(3) . . . . ?
C75 C74 C73 C72 2.1(4) . . . . ?
C23 C24 C27 C28 -61.8(3) . . . . ?
C23 C24 C27 C30 57.5(3) . . . . ?
C23 C24 C27 C29 178.1(2) . . . . ?
C23 C24 C25 C26 -0.1(3) . . . . ?
C13 C14 C17 C18 -55.6(3) . . . . ?
C13 C14 C17 C20 64.4(3) . . . . ?
C13 C14 C17 C19 -176.4(2) . . . . ?
C45 C44 C43 C42 2.0(3) . . . . ?
C45 C44 C47 C50 -36.0(3) . . . . ?
C45 C44 C47 C48 -156.1(2) . . . . ?
C45 C44 C47 C49 83.6(3) . . . . ?
C53 C54 C57 C59 -127.6(2) . . . . ?
C53 C54 C57 C58 -6.9(3) . . . . ?
C53 C54 C57 C60 112.6(3) . . . . ?
C53 C54 C55 C56 -1.7(4) . . . . ?
C113 C114 C117 C120 -120.5(2) . . . . ?
C113 C114 C117 C119 120.1(2) . . . . ?
C113 C114 C117 C118 -0.6(3) . . . . ?
C103 C104 C107 C108 -66.9(3) . . . . ?
C103 C104 C107 C110 173.3(3) . . . . ?
C103 C104 C107 C109 52.3(3) . . . . ?
C117 C114 C113 C112 -179.0(2) . . . . ?
C17 C14 C13 C12 -179.5(2) . . . . ?
C56 C51 C52 C53 -2.2(3) . . . . ?
C87 C84 C83 C82 179.6(2) . . . . ?
C87 C84 C85 C86 -179.7(2) . . . . ?
C72 C71 C76 C75 1.7(3) . . . . ?
C107 C104 C103 C102 179.3(2) . . . . ?
C57 C54 C53 C52 -176.6(2) . . . . ?
C57 C54 C55 C56 176.1(2) . . . . ?
C27 C24 C23 C22 -179.9(2) . . . . ?
C27 C24 C25 C26 179.0(2) . . . . ?
C55 C54 C53 C52 1.2(3) . . . . ?
C55 C54 C57 C59 54.7(3) . . . . ?
C55 C54 C57 C58 175.3(2) . . . . ?
C55 C54 C57 C60 -65.2(3) . . . . ?
C25 C24 C23 C22 -0.7(3) . . . . ?
C25 C24 C27 C28 119.0(2) . . . . ?
C25 C24 C27 C30 -121.7(2) . . . . ?
C25 C24 C27 C29 -1.0(3) . . . . ?
C73 C74 C77 C78 -54.2(3) . . . . ?
C73 C74 C77 C80 -174.3(2) . . . . ?
C73 C74 C77 C79 65.6(3) . . . . ?
C73 C74 C75 C76 -1.8(3) . . . . ?
C43 C44 C45 C46 -1.6(3) . . . . ?
C43 C44 C47 C50 146.0(2) . . . . ?
C43 C44 C47 C48 26.0(3) . . . . ?
C43 C44 C47 C49 -94.4(3) . . . . ?
C85 C84 C83 C82 1.1(3) . . . . ?
C85 C84 C87 C88 -143.7(2) . . . . ?
C85 C84 C87 C90 -23.5(3) . . . . ?
C85 C84 C87 C89 96.7(3) . . . . ?
C40 C39 C38 C37 177.7(2) . . . . ?
C10 C9 C8 C7 178.8(2) . . . . ?
C70 C69 C68 C67 -178.1(2) . . . . ?
C47 C44 C45 C46 -179.7(2) . . . . ?
C47 C44 C43 C42 -180.0(2) . . . . ?
